data_7223243
loop_
_publ_author_name
'Xiao, Bin'
'Schlenz, Hartmut'
'Bosbach, Dirk'
'Suleimanov, Evgeny V.'
'Alekseev, Evgeny V.'

_publ_section_title
;
 The structural effects of alkaline- and rare-earth element incorporation
 into thorium molybdates
;
_journal_issue 1
_journal_name_full CrystEngComm
_journal_page_first 113
_journal_paper_doi 10.1039/C5CE02040A
_journal_volume 18
_journal_year 2016
_chemical_formula_moiety K2SrTh2Mo6O24
_chemical_formula_sum 'K2 Mo6 O24 Sr Th2'
_chemical_formula_weight 1589.52
_chemical_name_systematic K2SrTh2(MoO4)6
_space_group_IT_number 2
_symmetry_cell_setting triclinic
_symmetry_space_group_name_Hall '-P 1'
_symmetry_space_group_name_H-M 'P -1'
_atom_sites_solution_primary direct
_atom_sites_solution_secondary difmap
_audit_creation_method SHELXL-97
_audit_update_record
;
2015-10-12 deposited with the CCDC.
2015-11-12 downloaded from the CCDC.
;
_cell_angle_alpha 101.550(15)
_cell_angle_beta 102.893(12)
_cell_angle_gamma 97.388(13)
_cell_formula_units_Z 2
_cell_length_a 8.0197(10)
_cell_length_b 8.4470(17)
_cell_length_c 16.030(2)
_cell_measurement_reflns_used 1015
_cell_measurement_temperature 293(2)
_cell_measurement_theta_max 30.5850
_cell_measurement_theta_min 3.2464
_cell_volume 1019.9(3)
_computing_cell_refinement
;
 ?
;
_computing_data_collection
;
 ?
;
_computing_data_reduction
;
 ?
;
_computing_structure_refinement 'SHELXL-97 (Sheldrick, 1997)'
_computing_structure_solution 'SHELXS-97 (Sheldrick, 1990)'
_diffrn_ambient_temperature 293(2)
_diffrn_detector_area_resol_mean 15.9834
_diffrn_measured_fraction_theta_full 0.979
_diffrn_measured_fraction_theta_max 0.979
_diffrn_measurement_device_type 'SuperNova, Dual, Cu at zero, Eos'
_diffrn_measurement_method '\Mo scans'
_diffrn_radiation_monochromator graphite
_diffrn_radiation_source 'fine-focus sealed tube'
_diffrn_radiation_type MoK\a
_diffrn_radiation_wavelength 0.71073
_diffrn_reflns_av_R_equivalents 0.0455
_diffrn_reflns_av_sigmaI/netI 0.1132
_diffrn_reflns_limit_h_max 10
_diffrn_reflns_limit_h_min -9
_diffrn_reflns_limit_k_max 5
_diffrn_reflns_limit_k_min -10
_diffrn_reflns_limit_l_max 20
_diffrn_reflns_limit_l_min -17
_diffrn_reflns_number 4424
_diffrn_reflns_theta_full 26.37
_diffrn_reflns_theta_max 26.37
_diffrn_reflns_theta_min 3.25
_exptl_absorpt_coefficient_mu 21.315
_exptl_absorpt_correction_T_max 1.00000
_exptl_absorpt_correction_T_min 0.12627
_exptl_absorpt_correction_type multi-scan
_exptl_absorpt_process_details
;
 ?
;
_exptl_crystal_colour
;
 ?
;
_exptl_crystal_density_diffrn 5.176
_exptl_crystal_density_method 'not measured'
_exptl_crystal_description
;
 ?
;
_exptl_crystal_F_000 1404
_exptl_crystal_size_max 0.1
_exptl_crystal_size_mid 0.09
_exptl_crystal_size_min 0.09
_refine_diff_density_max 4.429
_refine_diff_density_min -5.567
_refine_diff_density_rms 0.848
_refine_ls_extinction_method none
_refine_ls_goodness_of_fit_ref 1.027
_refine_ls_matrix_type full
_refine_ls_number_parameters 316
_refine_ls_number_reflns 3789
_refine_ls_number_restraints 144
_refine_ls_restrained_S_all 1.006
_refine_ls_R_factor_all 0.0893
_refine_ls_R_factor_gt 0.0526
_refine_ls_shift/su_max 0.000
_refine_ls_shift/su_mean 0.000
_refine_ls_structure_factor_coef Fsqd
_refine_ls_wR_factor_gt 0.1129
_refine_ls_wR_factor_ref 0.1300
_reflns_number_gt 2656
_reflns_number_total 4189
_reflns_threshold_expression >2sigma(I)
_cod_data_source_file c5ce02040a2.cif
_cod_data_source_block K2SrTh2Mo6O24
_cod_depositor_comments 'Adding full bibliography for 7223242--7223245.cif.'
_cod_database_code 7223243
_refine_ls_moeighting_scheme calc
_refine_ls_moeighting_details 'calc Mo=1/[\s^2^(Fo^2^)+(0.0591P)^2^+0.0000P] Mohere P=(Fo^2^+2Fc^2^)/3'

loop_
_symmetry_equiv_pos_as_xyz
'x, y, z'
'-x, -y, -z'

loop_
_atom_site_label
_atom_site_type_symbol
_atom_site_fract_x
_atom_site_fract_y
_atom_site_fract_z
_atom_site_U_iso_or_equiv
_atom_site_adp_type
_atom_site_occupancy
_atom_site_symmetry_multiplicity
_atom_site_calc_flag
_atom_site_refinement_flags
Th1 Th 0.30732(14) 0.30430(14) 0.50391(7) 0.0109(3) Uani 1 1 d .
Th2 Th 0.07471(14) 0.00516(14) 0.16407(7) 0.0096(3) Uani 1 1 d .
Mo1 Mo 0.52995(15) 0.00066(15) 0.34343(8) 0.0083(3) Uani 1 1 d .
Mo2 Mo -0.08758(15) -0.05415(15) 0.34733(8) 0.0084(3) Uani 1 1 d .
Mo3 Mo -0.14091(15) 0.32176(15) 0.33570(8) 0.0091(3) Uani 1 1 d .
Mo4 Mo 0.46295(15) 0.37230(15) 0.31897(8) 0.0092(3) Uani 1 1 d .
Mo5 Mo 0.61571(16) -0.16765(15) -0.01054(8) 0.0108(3) Uani 1 1 d .
Mo6 Mo 0.22226(15) -0.23380(16) -0.00449(8) 0.0111(3) Uani 1 1 d .
O1 O -0.280(3) 0.442(3) 0.4022(13) 0.013(5) Uani 1 1 d U
O2 O 0.595(3) 0.212(3) 0.2722(14) 0.015(5) Uani 1 1 d U
O3 O 0.658(3) -0.104(2) 0.2699(13) 0.011(4) Uani 1 1 d U
O4 O -0.085(2) 0.130(2) 0.2718(12) 0.007(4) Uani 1 1 d U
O5 O 0.515(3) -0.133(2) 0.4139(13) 0.012(5) Uani 1 1 d U
O6 O -0.027(3) -0.173(2) 0.2574(13) 0.010(4) Uani 1 1 d U
O7 O 0.129(2) -0.255(2) 0.0872(12) 0.004(4) Uani 1 1 d U
O8 O 0.407(2) 0.495(2) 0.4187(13) 0.009(4) Uani 1 1 d U
O9 O 0.119(2) 0.056(2) 0.4150(12) 0.008(4) Uani 1 1 d U
O10 O 0.044(3) -0.178(2) -0.0778(12) 0.008(4) Uani 1 1 d U
O11 O 0.487(3) 0.529(3) 0.2638(14) 0.015(5) Uani 1 1 d U
O12 O -0.206(2) 0.122(2) 0.4029(13) 0.007(4) Uani 1 1 d U
O13 O 0.465(2) 0.196(2) 0.4059(12) 0.004(4) Uani 1 1 d U
O14 O 0.388(3) -0.113(3) -0.0635(13) 0.015(5) Uani 1 1 d U
O15 O -0.139(3) -0.209(3) 0.4032(13) 0.013(5) Uani 1 1 d U
O16 O 0.792(3) -0.145(3) 0.0847(15) 0.022(5) Uani 1 1 d U
O17 O 0.195(3) -0.437(2) -0.0581(13) 0.011(4) Uani 1 1 d U
O18 O -0.102(3) 0.449(3) 0.2657(15) 0.020(5) Uani 1 1 d U
O19 O 0.252(3) 0.261(3) 0.2552(14) 0.014(5) Uani 1 1 d U
O20 O 0.467(3) -0.213(3) 0.0675(14) 0.020(5) Uani 1 1 d U
O21 O 0.336(2) -0.055(2) 0.2598(12) 0.007(4) Uani 1 1 d U
O22 O 0.599(3) -0.371(3) -0.0755(15) 0.024(6) Uani 1 1 d U
O23 O 0.722(2) -0.037(2) -0.0736(12) 0.008(4) Uani 1 1 d U
O24 O 0.057(3) 0.375(3) 0.4256(15) 0.022(5) Uani 1 1 d U
Sr1 Sr -0.3335(7) -0.3842(7) 0.1608(4) 0.0652(15) Uani 1 1 d .
K1 K 0.1924(10) -0.2872(10) 0.4337(5) 0.0270(18) Uani 1 1 d .
K2 K -0.1465(11) -0.5025(10) -0.1598(6) 0.032(2) Uani 1 1 d .

loop_
_atom_site_aniso_label
_atom_site_aniso_U_11
_atom_site_aniso_U_22
_atom_site_aniso_U_33
_atom_site_aniso_U_23
_atom_site_aniso_U_13
_atom_site_aniso_U_12
Th1 0.0109(6) 0.0127(6) 0.0108(6) 0.0036(5) 0.0043(5) 0.0046(5)
Th2 0.0090(6) 0.0126(6) 0.0080(6) 0.0027(5) 0.0025(4) 0.0039(4)
Mo1 0.0078(6) 0.0109(6) 0.0081(6) 0.0034(5) 0.0035(5) 0.0041(5)
Mo2 0.0077(6) 0.0117(6) 0.0072(6) 0.0024(5) 0.0031(5) 0.0040(5)
Mo3 0.0076(6) 0.0106(6) 0.0109(6) 0.0033(5) 0.0038(5) 0.0043(5)
Mo4 0.0076(6) 0.0116(7) 0.0095(6) 0.0029(5) 0.0027(5) 0.0042(5)
Mo5 0.0077(6) 0.0167(7) 0.0091(6) 0.0042(5) 0.0019(5) 0.0040(5)
Mo6 0.0078(6) 0.0166(7) 0.0112(6) 0.0046(6) 0.0045(5) 0.0051(5)
O1 0.013(5) 0.013(5) 0.013(5) 0.0029(15) 0.0031(15) 0.0022(13)
O2 0.015(5) 0.016(5) 0.015(5) 0.0036(15) 0.0041(16) 0.0028(13)
O3 0.011(5) 0.011(5) 0.011(5) 0.0027(14) 0.0029(15) 0.0016(13)
O4 0.007(4) 0.007(4) 0.007(4) 0.0016(14) 0.0019(15) 0.0011(13)
O5 0.012(5) 0.012(5) 0.012(5) 0.0028(15) 0.0030(15) 0.0020(13)
O6 0.010(4) 0.010(4) 0.010(4) 0.0025(14) 0.0026(15) 0.0017(13)
O7 0.003(4) 0.004(4) 0.004(4) 0.0008(13) 0.0010(14) 0.0007(12)
O8 0.009(4) 0.009(4) 0.009(4) 0.0021(14) 0.0024(15) 0.0018(13)
O9 0.008(4) 0.009(4) 0.008(4) 0.0018(14) 0.0020(15) 0.0016(13)
O10 0.008(4) 0.008(4) 0.008(4) 0.0018(14) 0.0022(15) 0.0014(13)
O11 0.015(5) 0.015(5) 0.015(5) 0.0037(15) 0.0040(16) 0.0028(13)
O12 0.007(4) 0.007(4) 0.007(4) 0.0018(14) 0.0019(14) 0.0014(13)
O13 0.004(4) 0.004(4) 0.004(4) 0.0010(13) 0.0010(14) 0.0006(12)
O14 0.015(5) 0.015(5) 0.015(5) 0.0033(15) 0.0040(16) 0.0026(13)
O15 0.013(5) 0.013(5) 0.013(5) 0.0032(15) 0.0034(15) 0.0025(13)
O16 0.022(5) 0.022(5) 0.022(5) 0.0052(16) 0.0055(17) 0.0041(14)
O17 0.011(5) 0.011(5) 0.011(5) 0.0023(14) 0.0028(15) 0.0022(13)
O18 0.020(5) 0.020(5) 0.020(5) 0.0047(16) 0.0051(17) 0.0036(14)
O19 0.014(5) 0.014(5) 0.014(5) 0.0031(15) 0.0035(15) 0.0026(13)
O20 0.020(5) 0.020(5) 0.020(5) 0.0049(16) 0.0051(17) 0.0038(14)
O21 0.007(4) 0.007(4) 0.007(4) 0.0015(14) 0.0016(14) 0.0012(13)
O22 0.024(6) 0.024(6) 0.024(6) 0.0055(16) 0.0060(17) 0.0046(14)
O23 0.008(4) 0.008(4) 0.008(4) 0.0019(14) 0.0023(15) 0.0014(13)
O24 0.022(5) 0.022(5) 0.022(5) 0.0052(16) 0.0057(17) 0.0039(14)
Sr1 0.065(3) 0.073(4) 0.071(4) 0.028(3) 0.034(3) 0.018(3)
K1 0.021(4) 0.033(5) 0.031(4) 0.008(4) 0.012(4) 0.013(3)
K2 0.028(5) 0.028(5) 0.037(5) 0.017(4) -0.004(4) 0.005(4)

loop_
_atom_type_symbol
_atom_type_description
_atom_type_scat_dispersion_real
_atom_type_scat_dispersion_imag
_atom_type_scat_source
K K 0.2009 0.2494 'International Tables Vol C Tables 4.2.6.8 and 6.1.1.4'
O O 0.0106 0.0060 'International Tables Vol C Tables 4.2.6.8 and 6.1.1.4'
Sr Sr -1.5307 3.2498 'International Tables Vol C Tables 4.2.6.8 and 6.1.1.4'
Th Th -7.2400 8.8979 'International Tables Vol C Tables 4.2.6.8 and 6.1.1.4'
Mo Mo -0.8490 6.8722 'International Tables Vol C Tables 4.2.6.8 and 6.1.1.4'

loop_
_geom_angle_atom_site_label_1
_geom_angle_atom_site_label_2
_geom_angle_atom_site_label_3
_geom_angle
_geom_angle_site_symmetry_1
_geom_angle_site_symmetry_3
O24 Th1 O13 109.7(7) . .
O24 Th1 O9 72.0(7) . .
O13 Th1 O9 76.0(6) . .
O24 Th1 O15 88.3(8) . 2_556
O13 Th1 O15 138.2(7) . 2_556
O9 Th1 O15 74.4(7) . 2_556
O24 Th1 O1 76.0(7) . 2_566
O13 Th1 O1 142.7(7) . 2_566
O9 Th1 O1 137.3(7) . 2_566
O15 Th1 O1 77.2(7) 2_556 2_566
O24 Th1 O8 73.9(7) . .
O13 Th1 O8 65.2(6) . .
O9 Th1 O8 114.1(6) . .
O15 Th1 O8 155.6(7) 2_556 .
O1 Th1 O8 82.3(7) 2_566 .
O24 Th1 O5 156.8(7) . 2_656
O13 Th1 O5 76.5(7) . 2_656
O9 Th1 O5 88.6(6) . 2_656
O15 Th1 O5 74.0(7) 2_556 2_656
O1 Th1 O5 113.2(7) 2_566 2_656
O8 Th1 O5 127.1(7) . 2_656
O24 Th1 O8 124.7(7) . 2_666
O13 Th1 O8 84.2(6) . 2_666
O9 Th1 O8 158.1(6) . 2_666
O15 Th1 O8 116.7(6) 2_556 2_666
O1 Th1 O8 64.6(7) 2_566 2_666
O8 Th1 O8 64.2(7) . 2_666
O5 Th1 O8 77.5(6) 2_656 2_666
O24 Th1 Mo4 111.1(5) . 2_666
O13 Th1 Mo4 116.3(4) . 2_666
O9 Th1 Mo4 163.5(5) . 2_666
O15 Th1 Mo4 89.4(5) 2_556 2_666
O1 Th1 Mo4 36.9(5) 2_566 2_666
O8 Th1 Mo4 81.9(4) . 2_666
O5 Th1 Mo4 84.0(4) 2_656 2_666
O8 Th1 Mo4 32.1(4) 2_666 2_666
O24 Th1 Mo4 82.2(6) . .
O13 Th1 Mo4 37.5(5) . .
O9 Th1 Mo4 90.6(5) . .
O15 Th1 Mo4 164.2(5) 2_556 .
O1 Th1 Mo4 112.4(5) 2_566 .
O8 Th1 Mo4 30.0(4) . .
O5 Th1 Mo4 111.3(5) 2_656 .
O8 Th1 Mo4 79.0(5) 2_666 .
Mo4 Th1 Mo4 105.79(4) 2_666 .
O24 Th1 K1 154.8(6) . 2_656
O13 Th1 K1 54.3(4) . 2_656
O9 Th1 K1 116.0(5) . 2_656
O15 Th1 K1 116.6(5) 2_556 2_656
O1 Th1 K1 105.0(5) 2_566 2_656
O8 Th1 K1 81.2(5) . 2_656
O5 Th1 K1 46.3(5) 2_656 2_656
O8 Th1 K1 42.6(5) 2_666 2_656
Mo4 Th1 K1 68.49(12) 2_666 2_656
Mo4 Th1 K1 74.12(13) . 2_656
O24 Th1 K1 45.5(6) . 1_565
O13 Th1 K1 104.6(5) . 1_565
O9 Th1 K1 114.5(5) . 1_565
O15 Th1 K1 114.3(5) 2_556 1_565
O1 Th1 K1 52.1(5) 2_566 1_565
O8 Th1 K1 41.4(5) . 1_565
O5 Th1 K1 156.6(5) 2_656 1_565
O8 Th1 K1 79.4(5) 2_666 1_565
Mo4 Th1 K1 74.43(12) 2_666 1_565
Mo4 Th1 K1 67.10(12) . 1_565
K1 Th1 K1 114.92(13) 2_656 1_565
O10 Th2 O16 75.8(7) 2 1_455
O10 Th2 O19 82.8(7) 2 .
O16 Th2 O19 148.0(8) 1_455 .
O10 Th2 O23 77.1(7) 2 2_655
O16 Th2 O23 114.6(7) 1_455 2_655
O19 Th2 O23 82.7(7) . 2_655
O10 Th2 O7 117.6(6) 2 .
O16 Th2 O7 75.7(7) 1_455 .
O19 Th2 O7 136.0(7) . .
O23 Th2 O7 66.6(6) 2_655 .
O10 Th2 O21 147.6(6) 2 .
O16 Th2 O21 135.7(7) 1_455 .
O19 Th2 O21 71.1(7) . .
O23 Th2 O21 80.7(6) 2_655 .
O7 Th2 O21 73.3(6) . .
O10 Th2 O6 137.0(7) 2 .
O16 Th2 O6 72.4(7) 1_455 .
O19 Th2 O6 110.7(7) . .
O23 Th2 O6 143.1(7) 2_655 .
O7 Th2 O6 81.6(6) . .
O21 Th2 O6 72.3(6) . .
O10 Th2 O4 85.2(7) 2 .
O16 Th2 O4 83.4(7) 1_455 .
O19 Th2 O4 71.2(7) . .
O23 Th2 O4 150.0(6) 2_655 .
O7 Th2 O4 143.3(6) . .
O21 Th2 O4 103.5(6) . .
O6 Th2 O4 63.2(6) . .
O10 Th2 Mo6 95.4(5) 2 .
O16 Th2 Mo6 85.3(6) 1_455 .
O19 Th2 Mo6 120.5(5) . .
O23 Th2 Mo6 40.2(4) 2_655 .
O7 Th2 Mo6 28.3(4) . .
O21 Th2 Mo6 82.2(4) . .
O6 Th2 Mo6 109.9(5) . .
O4 Th2 Mo6 168.3(4) . .
O10 Th2 Mo2 119.7(5) 2 .
O16 Th2 Mo2 81.7(6) 1_455 .
O19 Th2 Mo2 88.8(5) . .
O23 Th2 Mo2 160.1(4) 2_655 .
O7 Th2 Mo2 109.4(4) . .
O21 Th2 Mo2 79.6(5) . .
O6 Th2 Mo2 27.9(5) . .
O4 Th2 Mo2 36.7(4) . .
Mo6 Th2 Mo2 137.72(5) . .
O10 Th2 K2 40.8(5) 2 2
O16 Th2 K2 113.9(6) 1_455 2
O19 Th2 K2 42.0(5) . 2
O23 Th2 K2 74.5(5) 2_655 2
O7 Th2 K2 140.0(5) . 2
O21 Th2 K2 110.2(4) . 2
O6 Th2 K2 138.2(5) . 2
O4 Th2 K2 76.2(5) . 2
Mo6 Th2 K2 111.69(14) . 2
Mo2 Th2 K2 110.36(14) . 2
O10 Th2 Sr1 109.2(5) 2 .
O16 Th2 Sr1 35.7(6) 1_455 .
O19 Th2 Sr1 142.3(5) . .
O23 Th2 Sr1 134.3(4) 2_655 .
O7 Th2 Sr1 71.1(4) . .
O21 Th2 Sr1 103.3(4) . .
O6 Th2 Sr1 37.3(4) . .
O4 Th2 Sr1 74.3(4) . .
Mo6 Th2 Sr1 94.50(8) . .
Mo2 Th2 Sr1 53.93(8) . .
K2 Th2 Sr1 139.52(14) 2 .
O21 Mo1 O5 106.6(9) . .
O21 Mo1 O3 92.8(9) . .
O5 Mo1 O3 101.6(9) . .
O21 Mo1 O13 94.8(8) . .
O5 Mo1 O13 102.0(9) . .
O3 Mo1 O13 152.0(8) . .
O21 Mo1 O12 154.5(8) . 1_655
O5 Mo1 O12 98.1(8) . 1_655
O3 Mo1 O12 75.7(8) . 1_655
O13 Mo1 O12 86.1(7) . 1_655
O21 Mo1 O2 84.4(8) . .
O5 Mo1 O2 168.6(8) . .
O3 Mo1 O2 80.5(8) . .
O13 Mo1 O2 73.5(8) . .
O12 Mo1 O2 71.5(7) 1_655 .
O21 Mo1 Mo2 132.4(6) . 1_655
O5 Mo1 Mo2 89.8(7) . 1_655
O3 Mo1 Mo2 39.6(6) . 1_655
O13 Mo1 Mo2 125.7(5) . 1_655
O12 Mo1 Mo2 39.6(5) 1_655 1_655
O2 Mo1 Mo2 84.8(5) . 1_655
O21 Mo1 K1 149.6(6) . 2_656
O5 Mo1 K1 80.0(6) . 2_656
O3 Mo1 K1 115.4(6) . 2_656
O13 Mo1 K1 54.9(5) . 2_656
O12 Mo1 K1 41.1(5) 1_655 2_656
O2 Mo1 K1 89.0(5) . 2_656
Mo2 Mo1 K1 76.16(12) 1_655 2_656
O21 Mo1 K1 74.4(7) . .
O5 Mo1 K1 35.7(7) . .
O3 Mo1 K1 118.3(6) . .
O13 Mo1 K1 89.7(6) . .
O12 Mo1 K1 131.1(6) 1_655 .
O2 Mo1 K1 151.8(5) . .
Mo2 Mo1 K1 123.25(12) 1_655 .
K1 Mo1 K1 99.84(15) 2_656 .
O15 Mo2 O6 100.4(10) . .
O15 Mo2 O9 103.0(9) . .
O6 Mo2 O9 101.6(9) . .
O15 Mo2 O12 99.6(9) . .
O6 Mo2 O12 153.9(9) . .
O9 Mo2 O12 90.1(8) . .
O15 Mo2 O3 90.6(9) . 1_455
O6 Mo2 O3 88.6(8) . 1_455
O9 Mo2 O3 161.1(8) . 1_455
O12 Mo2 O3 74.5(8) . 1_455
O15 Mo2 O4 167.7(8) . .
O6 Mo2 O4 83.4(8) . .
O9 Mo2 O4 87.5(8) . .
O12 Mo2 O4 73.7(8) . .
O3 Mo2 O4 77.7(8) 1_455 .
O15 Mo2 Mo1 83.7(7) . 1_455
O6 Mo2 Mo1 124.1(6) . 1_455
O9 Mo2 Mo1 132.1(6) . 1_455
O12 Mo2 Mo1 42.4(5) . 1_455
O3 Mo2 Mo1 35.5(6) 1_455 1_455
O4 Mo2 Mo1 84.5(5) . 1_455
O15 Mo2 K1 54.2(7) . .
O6 Mo2 K1 73.1(7) . .
O9 Mo2 K1 64.3(6) . .
O12 Mo2 K1 132.8(6) . .
O3 Mo2 K1 134.5(6) 1_455 .
O4 Mo2 K1 137.7(5) . .
Mo1 Mo2 K1 137.78(15) 1_455 .
O15 Mo2 Th2 141.4(7) . .
O6 Mo2 Th2 41.1(7) . .
O9 Mo2 Th2 86.5(6) . .
O12 Mo2 Th2 117.9(6) . .
O3 Mo2 Th2 90.9(6) 1_455 .
O4 Mo2 Th2 44.2(5) . .
Mo1 Mo2 Th2 117.43(5) 1_455 .
K1 Mo2 Th2 100.28(14) . .
O15 Mo2 Sr1 79.9(6) . .
O6 Mo2 Sr1 47.8(6) . .
O9 Mo2 Sr1 148.5(6) . .
O12 Mo2 Sr1 120.6(5) . .
O3 Mo2 Sr1 46.3(6) 1_455 .
O4 Mo2 Sr1 94.5(5) . .
Mo1 Mo2 Sr1 79.27(10) 1_455 .
K1 Mo2 Sr1 94.95(17) . .
Th2 Mo2 Sr1 73.65(9) . .
O18 Mo3 O24 104.1(10) . .
O18 Mo3 O4 96.9(10) . .
O24 Mo3 O4 96.9(9) . .
O18 Mo3 O1 101.8(10) . .
O24 Mo3 O1 95.2(10) . .
O4 Mo3 O1 154.4(9) . .
O18 Mo3 O2 99.9(9) . 1_455
O24 Mo3 O2 155.3(10) . 1_455
O4 Mo3 O2 85.7(8) . 1_455
O1 Mo3 O2 74.2(8) . 1_455
O18 Mo3 O12 169.5(9) . .
O24 Mo3 O12 82.8(9) . .
O4 Mo3 O12 74.2(8) . .
O1 Mo3 O12 85.2(8) . .
O2 Mo3 O12 74.3(8) 1_455 .
O18 Mo3 Mo4 94.6(8) . 1_455
O24 Mo3 Mo4 134.5(7) . 1_455
O4 Mo3 Mo4 121.9(6) . 1_455
O1 Mo3 Mo4 39.8(6) . 1_455
O2 Mo3 Mo4 36.2(6) 1_455 1_455
O12 Mo3 Mo4 85.8(5) . 1_455
O18 Mo3 K1 62.2(7) . 1_565
O24 Mo3 K1 47.5(7) . 1_565
O4 Mo3 K1 121.6(6) . 1_565
O1 Mo3 K1 82.9(6) . 1_565
O2 Mo3 K1 147.4(6) 1_455 1_565
O12 Mo3 K1 127.1(5) . 1_565
Mo4 Mo3 K1 114.17(12) 1_455 1_565
O18 Mo3 K1 148.0(7) . 2_556
O24 Mo3 K1 63.1(8) . 2_556
O4 Mo3 K1 113.2(6) . 2_556
O1 Mo3 K1 54.0(6) . 2_556
O2 Mo3 K1 93.2(6) 1_455 2_556
O12 Mo3 K1 42.3(5) . 2_556
Mo4 Mo3 K1 79.07(12) 1_455 2_556
K1 Mo3 K1 91.56(18) 1_565 2_556
O11 Mo4 O19 99.8(10) . .
O11 Mo4 O8 98.2(9) . .
O19 Mo4 O8 101.2(9) . .
O11 Mo4 O2 104.8(10) . .
O19 Mo4 O2 96.3(9) . .
O8 Mo4 O2 148.2(9) . .
O11 Mo4 O1 94.1(9) . 1_655
O19 Mo4 O1 164.9(9) . 1_655
O8 Mo4 O1 82.6(8) . 1_655
O2 Mo4 O1 74.1(8) . 1_655
O11 Mo4 O13 171.4(8) . .
O19 Mo4 O13 88.5(8) . .
O8 Mo4 O13 77.7(8) . .
O2 Mo4 O13 76.4(8) . .
O1 Mo4 O13 77.9(7) 1_655 .
O11 Mo4 Mo3 92.7(7) . 1_655
O19 Mo4 Mo3 136.3(7) . 1_655
O8 Mo4 Mo3 118.4(6) . 1_655
O2 Mo4 Mo3 40.0(6) . 1_655
O1 Mo4 Mo3 36.0(6) 1_655 1_655
O13 Mo4 Mo3 82.9(5) . 1_655
O11 Mo4 Th1 80.1(6) . 2_666
O19 Mo4 Th1 145.7(7) . 2_666
O8 Mo4 Th1 45.7(6) . 2_666
O2 Mo4 Th1 117.1(6) . 2_666
O1 Mo4 Th1 43.1(6) 1_655 2_666
O13 Mo4 Th1 91.7(4) . 2_666
Mo3 Mo4 Th1 77.63(4) 1_655 2_666
O11 Mo4 Th1 138.1(7) . .
O19 Mo4 Th1 84.5(7) . .
O8 Mo4 Th1 40.8(6) . .
O2 Mo4 Th1 116.2(6) . .
O1 Mo4 Th1 89.3(6) 1_655 .
O13 Mo4 Th1 39.8(5) . .
Mo3 Mo4 Th1 112.98(4) 1_655 .
Th1 Mo4 Th1 74.21(4) 2_666 .
O11 Mo4 K2 49.4(7) . 2
O19 Mo4 K2 51.9(7) . 2
O8 Mo4 K2 94.8(6) . 2
O2 Mo4 K2 116.9(6) . 2
O1 Mo4 K2 142.9(6) 1_655 2
O13 Mo4 K2 137.9(5) . 2
Mo3 Mo4 K2 134.18(16) 1_655 2
Th1 Mo4 K2 112.60(14) 2_666 2
Th1 Mo4 K2 112.75(16) . 2
O22 Mo5 O16 105.4(10) . .
O22 Mo5 O23 101.9(10) . .
O16 Mo5 O23 100.4(9) . .
O22 Mo5 O20 100.5(10) . .
O16 Mo5 O20 84.7(10) . .
O23 Mo5 O20 154.7(9) . .
O22 Mo5 O14 101.4(9) . .
O16 Mo5 O14 148.8(10) . .
O23 Mo5 O14 89.3(8) . .
O20 Mo5 O14 74.8(9) . .
O22 Mo5 O14 173.2(9) . 2_655
O16 Mo5 O14 81.4(9) . 2_655
O23 Mo5 O14 76.1(8) . 2_655
O20 Mo5 O14 80.3(8) . 2_655
O14 Mo5 O14 72.2(8) . 2_655
O22 Mo5 Mo6 92.4(8) . .
O16 Mo5 Mo6 122.3(8) . .
O23 Mo5 Mo6 129.3(6) . .
O20 Mo5 Mo6 37.8(6) . .
O14 Mo5 Mo6 40.0(6) . .
O14 Mo5 Mo6 84.2(5) 2_655 .
O22 Mo5 Sr1 80.8(8) . 1_655
O16 Mo5 Sr1 49.2(7) . 1_655
O23 Mo5 Sr1 147.9(6) . 1_655
O20 Mo5 Sr1 48.4(7) . 1_655
O14 Mo5 Sr1 121.9(6) . 1_655
O14 Mo5 Sr1 104.5(5) 2_655 1_655
Mo6 Mo5 Sr1 82.07(10) . 1_655
O17 Mo6 O10 98.2(9) . .
O17 Mo6 O7 100.2(9) . .
O10 Mo6 O7 101.1(9) . .
O17 Mo6 O20 97.0(9) . .
O10 Mo6 O20 156.9(9) . .
O7 Mo6 O20 93.2(9) . .
O17 Mo6 O14 103.7(9) . .
O10 Mo6 O14 87.5(9) . .
O7 Mo6 O14 153.2(8) . .
O20 Mo6 O14 72.1(9) . .
O17 Mo6 O23 175.8(8) . 2_655
O10 Mo6 O23 85.9(8) . 2_655
O7 Mo6 O23 79.7(7) . 2_655
O20 Mo6 O23 78.9(8) . 2_655
O14 Mo6 O23 75.6(8) . 2_655
O17 Mo6 Mo5 91.9(7) . .
O10 Mo6 Mo5 125.1(6) . .
O7 Mo6 Mo5 130.0(6) . .
O20 Mo6 Mo5 37.0(7) . .
O14 Mo6 Mo5 37.9(6) . .
O23 Mo6 Mo5 85.1(5) 2_655 .
O17 Mo6 Th2 138.2(7) . .
O10 Mo6 Th2 83.9(6) . .
O7 Mo6 Th2 39.4(6) . .
O20 Mo6 Th2 96.2(6) . .
O14 Mo6 Th2 118.2(6) . .
O23 Mo6 Th2 42.8(5) 2_655 .
Mo5 Mo6 Th2 121.05(5) . .
O17 Mo6 K2 49.3(7) . .
O10 Mo6 K2 52.1(6) . .
O7 Mo6 K2 91.6(6) . .
O20 Mo6 K2 146.2(6) . .
O14 Mo6 K2 113.2(6) . .
O23 Mo6 K2 134.9(5) 2_655 .
Mo5 Mo6 K2 130.19(16) . .
Th2 Mo6 K2 108.46(16) . .
O17 Mo6 K2 72.3(7) . 2_545
O10 Mo6 K2 122.1(6) . 2_545
O7 Mo6 K2 33.3(6) . 2_545
O20 Mo6 K2 79.2(7) . 2_545
O14 Mo6 K2 150.4(6) . 2_545
O23 Mo6 K2 106.3(5) 2_655 2_545
Mo5 Mo6 K2 112.48(13) . 2_545
Th2 Mo6 K2 71.52(14) . 2_545
K2 Mo6 K2 86.88(19) . 2_545
O17 Mo6 Sr1 24.9(7) . 2_545
O10 Mo6 Sr1 102.6(6) . 2_545
O7 Mo6 Sr1 122.4(6) . 2_545
O20 Mo6 Sr1 84.4(6) . 2_545
O14 Mo6 Sr1 79.4(6) . 2_545
O23 Mo6 Sr1 153.2(5) 2_655 2_545
Mo5 Mo6 Sr1 69.13(9) . 2_545
Th2 Mo6 Sr1 161.84(9) . 2_545
K2 Mo6 Sr1 64.98(17) . 2_545
K2 Mo6 Sr1 90.86(16) 2_545 2_545
Mo3 O1 Mo4 104.2(9) . 1_455
Mo3 O1 Th1 148.5(10) . 2_566
Mo4 O1 Th1 100.0(8) 1_455 2_566
Mo3 O1 K1 95.9(8) . 2_556
Mo4 O1 K1 117.5(8) 1_455 2_556
Th1 O1 K1 90.5(6) 2_566 2_556
Mo4 O2 Mo3 103.8(9) . 1_655
Mo4 O2 Mo1 100.5(9) . .
Mo3 O2 Mo1 105.1(9) 1_655 .
Mo1 O3 Mo2 104.8(9) . 1_655
Mo1 O3 Sr1 144.3(10) . 1_655
Mo2 O3 Sr1 99.4(8) 1_655 1_655
Mo3 O4 Mo2 108.6(9) . .
Mo3 O4 Th2 148.3(10) . .
Mo2 O4 Th2 99.1(7) . .
Mo1 O5 Th1 141.1(11) . 2_656
Mo1 O5 K1 123.3(10) . .
Th1 O5 K1 94.2(7) 2_656 .
Mo2 O6 Th2 111.0(9) . .
Mo2 O6 Sr1 103.7(9) . .
Th2 O6 Sr1 109.5(7) . .
Mo2 O6 K1 76.4(7) . .
Th2 O6 K1 131.1(7) . .
Sr1 O6 K1 115.5(7) . .
Mo6 O7 Th2 112.2(8) . .
Mo6 O7 K2 123.6(9) . 2_545
Th2 O7 K2 121.1(8) . 2_545
Mo4 O8 Th1 109.1(8) . .
Mo4 O8 Th1 102.2(8) . 2_666
Th1 O8 Th1 115.8(7) . 2_666
Mo4 O8 K1 131.7(10) . 1_565
Th1 O8 K1 101.0(7) . 1_565
Th1 O8 K1 97.3(6) 2_666 1_565
Mo2 O9 Th1 151.7(10) . .
Mo2 O9 K1 84.4(7) . .
Th1 O9 K1 122.2(7) . .
Mo6 O10 Th2 152.3(10) . 2
Mo6 O10 K2 97.7(8) . .
Th2 O10 K2 106.5(7) 2 .
Mo4 O11 Sr1 138.4(11) . 1_665
Mo4 O11 K2 102.5(9) . 2
Sr1 O11 K2 100.7(7) 1_665 2
Mo2 O12 Mo1 97.9(8) . 1_455
Mo2 O12 Mo3 100.8(8) . .
Mo1 O12 Mo3 109.1(8) 1_455 .
Mo2 O12 K1 136.7(9) . 2_556
Mo1 O12 K1 107.1(8) 1_455 2_556
Mo3 O12 K1 103.4(7) . 2_556
Mo1 O13 Mo4 105.8(8) . .
Mo1 O13 Th1 147.0(9) . .
Mo4 O13 Th1 102.7(7) . .
Mo1 O13 K1 95.3(7) . 2_656
Mo4 O13 K1 112.2(7) . 2_656
Th1 O13 K1 89.1(6) . 2_656
Mo5 O14 Mo6 102.1(9) . .
Mo5 O14 Mo5 107.8(8) . 2_655
Mo6 O14 Mo5 97.9(8) . 2_655
Mo2 O15 Th1 147.4(11) . 2_556
Mo2 O15 K1 94.5(9) . .
Th1 O15 K1 113.1(8) 2_556 .
Mo5 O16 Th2 144.7(13) . 1_655
Mo5 O16 Sr1 101.3(9) . 1_655
Th2 O16 Sr1 113.9(9) 1_655 1_655
Mo6 O17 Sr1 138.5(11) . 2_545
Mo6 O17 K2 102.8(9) . .
Sr1 O17 K2 100.2(7) 2_545 .
Mo3 O18 Sr1 130.9(11) . 1_565
Mo3 O18 K2 137.9(12) . 2
Sr1 O18 K2 88.5(7) 1_565 2
Mo3 O18 K1 90.2(8) . 1_565
Sr1 O18 K1 112.0(7) 1_565 1_565
K2 O18 K1 86.3(6) 2 1_565
Mo4 O19 Th2 148.1(11) . .
Mo4 O19 K2 98.7(9) . 2
Th2 O19 K2 103.8(7) . 2
Mo5 O20 Mo6 105.3(10) . .
Mo5 O20 Sr1 98.6(9) . 1_655
Mo6 O20 Sr1 140.1(10) . 1_655
Mo1 O21 Th2 153.4(10) . .
Mo5 O22 Sr1 134.0(12) . 2_545
Mo5 O22 K2 128.0(11) . 1_655
Sr1 O22 K2 96.3(7) 2_545 1_655
Mo5 O23 Mo6 108.3(9) . 2_655
Mo5 O23 Th2 148.6(10) . 2_655
Mo6 O23 Th2 96.9(7) 2_655 2_655
Mo3 O24 Th1 150.1(12) . .
Mo3 O24 K1 104.6(10) . 1_565
Th1 O24 K1 99.2(7) . 1_565
O17 Sr1 O11 128.4(7) 2_545 1_445
O17 Sr1 O3 152.8(7) 2_545 1_455
O11 Sr1 O3 75.2(7) 1_445 1_455
O17 Sr1 O22 78.4(7) 2_545 2_545
O11 Sr1 O22 68.0(7) 1_445 2_545
O3 Sr1 O22 127.5(7) 1_455 2_545
O17 Sr1 O20 108.7(7) 2_545 1_455
O11 Sr1 O20 104.1(7) 1_445 1_455
O3 Sr1 O20 72.0(7) 1_455 1_455
O22 Sr1 O20 81.9(7) 2_545 1_455
O17 Sr1 O16 82.2(7) 2_545 1_455
O11 Sr1 O16 149.2(7) 1_445 1_455
O3 Sr1 O16 76.2(6) 1_455 1_455
O22 Sr1 O16 123.5(7) 2_545 1_455
O20 Sr1 O16 55.4(7) 1_455 1_455
O17 Sr1 O6 95.8(6) 2_545 .
O11 Sr1 O6 110.6(6) 1_445 .
O3 Sr1 O6 59.7(6) 1_455 .
O22 Sr1 O6 169.9(7) 2_545 .
O20 Sr1 O6 108.0(6) 1_455 .
O16 Sr1 O6 63.2(6) 1_455 .
O17 Sr1 O18 72.0(7) 2_545 1_545
O11 Sr1 O18 77.6(7) 1_445 1_545
O3 Sr1 O18 105.7(6) 1_455 1_545
O22 Sr1 O18 101.5(7) 2_545 1_545
O20 Sr1 O18 176.5(7) 1_455 1_545
O16 Sr1 O18 121.7(7) 1_455 1_545
O6 Sr1 O18 68.6(6) . 1_545
O17 Sr1 Mo5 81.9(5) 2_545 1_455
O11 Sr1 Mo5 137.0(5) 1_445 1_455
O3 Sr1 Mo5 87.2(5) 1_455 1_455
O22 Sr1 Mo5 95.0(5) 2_545 1_455
O20 Sr1 Mo5 33.0(5) 1_455 1_455
O16 Sr1 Mo5 29.5(5) 1_455 1_455
O6 Sr1 Mo5 92.4(5) . 1_455
O18 Sr1 Mo5 145.3(5) 1_545 1_455
O17 Sr1 Mo2 123.9(5) 2_545 .
O11 Sr1 Mo2 86.9(5) 1_445 .
O3 Sr1 Mo2 34.3(4) 1_455 .
O22 Sr1 Mo2 154.4(6) 2_545 .
O20 Sr1 Mo2 99.9(5) 1_455 .
O16 Sr1 Mo2 75.9(5) 1_455 .
O6 Sr1 Mo2 28.5(4) . .
O18 Sr1 Mo2 77.1(4) 1_545 .
Mo5 Sr1 Mo2 100.26(14) 1_455 .
O17 Sr1 Mo6 16.6(4) 2_545 2_545
O11 Sr1 Mo6 113.0(5) 1_445 2_545
O3 Sr1 Mo6 168.7(5) 1_455 2_545
O22 Sr1 Mo6 63.7(5) 2_545 2_545
O20 Sr1 Mo6 111.8(5) 1_455 2_545
O16 Sr1 Mo6 97.0(5) 1_455 2_545
O6 Sr1 Mo6 109.3(5) . 2_545
O18 Sr1 Mo6 69.8(4) 1_545 2_545
Mo5 Sr1 Mo6 91.19(12) 1_455 2_545
Mo2 Sr1 Mo6 135.64(16) . 2_545
O17 Sr1 K2 42.1(5) 2_545 2_545
O11 Sr1 K2 123.5(5) 1_445 2_545
O3 Sr1 K2 116.7(5) 1_455 2_545
O22 Sr1 K2 114.6(6) 2_545 2_545
O20 Sr1 K2 132.4(5) 1_455 2_545
O16 Sr1 K2 80.2(5) 1_455 2_545
O6 Sr1 K2 57.2(4) . 2_545
O18 Sr1 K2 45.9(5) 1_545 2_545
Mo5 Sr1 K2 99.44(17) 1_455 2_545
Mo2 Sr1 K2 83.20(16) . 2_545
Mo6 Sr1 K2 52.56(14) 2_545 2_545
O12 K1 O8 116.9(7) 2_556 1_545
O12 K1 O15 80.9(6) 2_556 .
O8 K1 O15 151.2(6) 1_545 .
O12 K1 O5 99.9(6) 2_556 .
O8 K1 O5 69.6(6) 1_545 .
O15 K1 O5 132.5(7) . .
O12 K1 O24 105.2(7) 2_556 1_545
O8 K1 O24 62.5(7) 1_545 1_545
O15 K1 O24 91.9(7) . 1_545
O5 K1 O24 131.9(7) . 1_545
O12 K1 O9 74.8(6) 2_556 .
O8 K1 O9 146.6(6) 1_545 .
O15 K1 O9 56.5(6) . .
O5 K1 O9 77.7(6) . .
O24 K1 O9 148.3(7) 1_545 .
O12 K1 O1 57.7(6) 2_556 2_556
O8 K1 O1 66.5(6) 1_545 2_556
O15 K1 O1 112.6(6) . 2_556
O5 K1 O1 107.1(6) . 2_556
O24 K1 O1 57.9(6) 1_545 2_556
O9 K1 O1 132.5(6) . 2_556
O12 K1 O13 55.9(5) 2_556 2_656
O8 K1 O13 67.4(5) 1_545 2_656
O15 K1 O13 136.4(6) . 2_656
O5 K1 O13 59.3(5) . 2_656
O24 K1 O13 103.9(6) 1_545 2_656
O9 K1 O13 101.9(5) . 2_656
O1 K1 O13 51.2(5) 2_556 2_656
O12 K1 O18 137.4(6) 2_556 1_545
O8 K1 O18 87.2(6) 1_545 1_545
O15 K1 O18 65.7(6) . 1_545
O5 K1 O18 122.0(6) . 1_545
O24 K1 O18 53.2(6) 1_545 1_545
O9 K1 O18 104.9(6) . 1_545
O1 K1 O18 110.8(6) 2_556 1_545
O13 K1 O18 152.8(6) 2_656 1_545
O12 K1 O6 120.4(6) 2_556 .
O8 K1 O6 121.7(6) 1_545 .
O15 K1 O6 51.9(6) . .
O5 K1 O6 90.8(6) . .
O24 K1 O6 109.9(6) 1_545 .
O9 K1 O6 50.5(5) . .
O1 K1 O6 162.2(6) 2_556 .
O13 K1 O6 145.1(6) 2_656 .
O18 K1 O6 57.1(5) 1_545 .
O12 K1 Mo2 90.3(5) 2_556 .
O8 K1 Mo2 152.2(5) 1_545 .
O15 K1 Mo2 31.3(4) . .
O5 K1 Mo2 101.6(5) . .
O24 K1 Mo2 118.3(5) 1_545 .
O9 K1 Mo2 31.3(4) . .
O1 K1 Mo2 139.8(5) 2_556 .
O13 K1 Mo2 132.1(4) 2_656 .
O18 K1 Mo2 75.1(4) 1_545 .
O6 K1 Mo2 30.5(4) . .
O12 K1 Mo3 117.7(5) 2_556 1_545
O8 K1 Mo3 80.6(4) 1_545 1_545
O15 K1 Mo3 70.9(4) . 1_545
O5 K1 Mo3 139.8(5) . 1_545
O24 K1 Mo3 27.8(4) 1_545 1_545
O9 K1 Mo3 123.6(4) . 1_545
O1 K1 Mo3 83.7(4) 2_556 1_545
O13 K1 Mo3 131.7(4) 2_656 1_545
O18 K1 Mo3 27.6(4) 1_545 1_545
O6 K1 Mo3 82.4(4) . 1_545
Mo2 K1 Mo3 92.27(18) . 1_545
O7 K2 O17 76.6(6) 2_545 .
O7 K2 O11 110.0(7) 2_545 2
O17 K2 O11 173.2(7) . 2
O7 K2 O10 123.7(6) 2_545 .
O17 K2 O10 56.6(6) . .
O11 K2 O10 116.8(6) 2 .
O7 K2 O19 166.7(7) 2_545 2
O17 K2 O19 116.6(6) . 2
O11 K2 O19 56.8(6) 2 2
O10 K2 O19 66.8(6) . 2
O7 K2 O22 95.9(7) 2_545 1_455
O17 K2 O22 116.6(7) . 1_455
O11 K2 O22 61.6(6) 2 1_455
O10 K2 O22 80.9(6) . 1_455
O19 K2 O22 76.8(7) 2 1_455
O7 K2 O18 116.7(7) 2_545 2
O17 K2 O18 68.5(6) . 2
O11 K2 O18 109.1(7) 2 2
O10 K2 O18 75.7(6) . 2
O19 K2 O18 72.4(7) 2 2
O22 K2 O18 146.7(7) 1_455 2
O7 K2 Mo6 95.9(5) 2_545 .
O17 K2 Mo6 28.0(4) . .
O11 K2 Mo6 146.0(5) 2 .
O10 K2 Mo6 30.1(4) . .
O19 K2 Mo6 95.8(4) 2 .
O22 K2 Mo6 95.0(5) 1_455 .
O18 K2 Mo6 76.3(4) 2 .
O7 K2 Mo4 137.7(5) 2_545 2
O17 K2 Mo4 145.6(5) . 2
O11 K2 Mo4 28.1(5) 2 2
O10 K2 Mo4 94.5(4) . 2
O19 K2 Mo4 29.4(4) 2 2
O22 K2 Mo4 70.7(5) 1_455 2
O18 K2 Mo4 87.7(5) 2 2
Mo6 K2 Mo4 124.5(2) . 2
O7 K2 Mo6 23.1(4) 2_545 2_545
O17 K2 Mo6 83.2(5) . 2_545
O11 K2 Mo6 102.1(5) 2 2_545
O10 K2 Mo6 114.0(5) . 2_545
O19 K2 Mo6 149.4(5) 2 2_545
O22 K2 Mo6 73.3(5) 1_455 2_545
O18 K2 Mo6 138.3(5) 2 2_545
Mo6 K2 Mo6 93.12(19) . 2_545
Mo4 K2 Mo6 129.1(2) 2 2_545
O7 K2 Sr1 74.8(5) 2_545 2_545
O17 K2 Sr1 37.8(4) . 2_545
O11 K2 Sr1 144.6(5) 2 2_545
O10 K2 Sr1 84.1(4) . 2_545
O19 K2 Sr1 116.5(5) 2 2_545
O22 K2 Sr1 153.7(5) 1_455 2_545
O18 K2 Sr1 45.5(5) 2 2_545
Mo6 K2 Sr1 62.45(15) . 2_545
Mo4 K2 Sr1 132.2(3) 2 2_545
Mo6 K2 Sr1 93.58(19) 2_545 2_545
O7 K2 Sr1 81.5(5) 2_545 2_445
O17 K2 Sr1 145.4(5) . 2_445
O11 K2 Sr1 37.5(5) 2 2_445
O10 K2 Sr1 119.6(5) . 2_445
O19 K2 Sr1 85.8(5) 2 2_445
O22 K2 Sr1 39.7(4) 1_455 2_445
O18 K2 Sr1 146.0(5) 2 2_445
Mo6 K2 Sr1 133.1(3) . 2_445
Mo4 K2 Sr1 62.33(15) 2 2_445
Mo6 K2 Sr1 66.92(16) 2_545 2_445
Sr1 K2 Sr1 153.5(3) 2_545 2_445

loop_
_geom_bond_atom_site_label_1
_geom_bond_atom_site_label_2
_geom_bond_distance
_geom_bond_site_symmetry_2
Th1 O24 2.34(2) .
Th1 O13 2.351(19) .
Th1 O9 2.393(18) .
Th1 O15 2.41(2) 2_556
Th1 O1 2.42(2) 2_566
Th1 O8 2.48(2) .
Th1 O5 2.51(2) 2_656
Th1 O8 2.557(19) 2_666
Th1 Mo4 3.4906(18) 2_666
Th1 Mo4 3.5812(18) .
Th1 K1 3.941(8) 2_656
Th1 K1 3.992(8) 1_565
Th2 O10 2.35(2) 2
Th2 O16 2.39(2) 1_455
Th2 O19 2.42(2) .
Th2 O23 2.43(2) 2_655
Th2 O7 2.439(18) .
Th2 O21 2.482(19) .
Th2 O6 2.51(2) .
Th2 O4 2.518(19) .
Th2 Mo6 3.5543(17) .
Th2 Mo2 3.5641(17) .
Th2 K2 4.183(8) 2
Th2 Sr1 4.316(6) .
Mo1 O21 1.749(18) .
Mo1 O5 1.76(2) .
Mo1 O3 1.89(2) .
Mo1 O13 1.943(18) .
Mo1 O12 2.145(19) 1_655
Mo1 O2 2.37(2) .
Mo1 Mo2 3.1493(17) 1_655
Mo1 K1 3.896(8) 2_656
Mo1 K1 4.099(8) .
Mo2 O15 1.78(2) .
Mo2 O6 1.79(2) .
Mo2 O9 1.786(18) .
Mo2 O12 2.029(19) .
Mo2 O3 2.078(19) 1_455
Mo2 O4 2.15(2) .
Mo2 Mo1 3.1492(17) 1_455
Mo2 K1 3.417(8) .
Mo2 Sr1 3.635(6) .
Mo3 O18 1.75(2) .
Mo3 O24 1.82(2) .
Mo3 O4 1.898(19) .
Mo3 O1 1.95(2) .
Mo3 O2 2.13(2) 1_455
Mo3 O12 2.24(2) .
Mo3 Mo4 3.2189(17) 1_455
Mo3 K1 3.782(8) 1_565
Mo3 K1 3.873(8) 2_556
Mo4 O11 1.75(2) .
Mo4 O19 1.80(2) .
Mo4 O8 1.897(19) .
Mo4 O2 1.96(2) .
Mo4 O1 2.13(2) 1_655
Mo4 O13 2.234(19) .
Mo4 Mo3 3.2189(17) 1_655
Mo4 Th1 3.4905(18) 2_666
Mo4 K2 3.621(8) 2
Mo5 O22 1.79(2) .
Mo5 O16 1.79(2) .
Mo5 O23 1.89(2) .
Mo5 O20 1.97(2) .
Mo5 O14 1.99(2) .
Mo5 O14 2.44(2) 2_655
Mo5 Mo6 3.1595(17) .
Mo5 Sr1 3.573(6) 1_655
Mo6 O17 1.721(19) .
Mo6 O10 1.814(19) .
Mo6 O7 1.823(19) .
Mo6 O20 2.01(2) .
Mo6 O14 2.08(2) .
Mo6 O23 2.313(18) 2_655
Mo6 K2 3.581(8) .
Mo6 K2 3.871(9) 2_545
Mo6 Sr1 3.998(6) 2_545
O1 Mo4 2.13(2) 1_455
O1 Th1 2.42(2) 2_566
O1 K1 3.15(2) 2_556
O2 Mo3 2.13(2) 1_655
O3 Mo2 2.078(19) 1_655
O3 Sr1 2.66(2) 1_655
O5 Th1 2.51(2) 2_656
O5 K1 2.86(2) .
O6 Sr1 2.77(2) .
O6 K1 3.36(2) .
O7 K2 2.55(2) 2_545
O8 Th1 2.557(18) 2_666
O8 K1 2.69(2) 1_565
O9 K1 3.09(2) .
O10 Th2 2.35(2) 2
O10 K2 2.85(2) .
O11 Sr1 2.57(2) 1_665
O11 K2 2.82(2) 2
O12 Mo1 2.145(18) 1_455
O12 K1 2.68(2) 2_556
O13 K1 3.201(19) 2_656
O14 Mo5 2.44(2) 2_655
O15 Th1 2.41(2) 2_556
O15 K1 2.78(2) .
O16 Th2 2.39(2) 1_655
O16 Sr1 2.76(2) 1_655
O17 Sr1 2.54(2) 2_545
O17 K2 2.78(2) .
O18 Sr1 2.92(2) 1_565
O18 K2 2.94(3) 2
O18 K1 3.35(2) 1_565
O19 K2 2.88(2) 2
O20 Sr1 2.70(2) 1_655
O22 Sr1 2.67(2) 2_545
O22 K2 2.91(3) 1_655
O23 Mo6 2.313(18) 2_655
O23 Th2 2.43(2) 2_655
O24 K1 2.88(2) 1_565
Sr1 O17 2.54(2) 2_545
Sr1 O11 2.57(2) 1_445
Sr1 O3 2.66(2) 1_455
Sr1 O22 2.67(2) 2_545
Sr1 O20 2.70(2) 1_455
Sr1 O16 2.76(2) 1_455
Sr1 O18 2.92(2) 1_545
Sr1 Mo5 3.573(6) 1_455
Sr1 Mo6 3.998(6) 2_545
Sr1 K2 4.087(10) 2_545
K1 O12 2.68(2) 2_556
K1 O8 2.69(2) 1_545
K1 O24 2.88(2) 1_545
K1 O1 3.15(2) 2_556
K1 O13 3.201(19) 2_656
K1 O18 3.35(2) 1_545
K1 Mo3 3.782(8) 1_545
K2 O7 2.55(2) 2_545
K2 O11 2.82(2) 2
K2 O19 2.88(2) 2
K2 O22 2.91(3) 1_455
K2 O18 2.94(3) 2
K2 Mo4 3.621(8) 2
K2 Mo6 3.871(9) 2_545
K2 Sr1 4.087(10) 2_545
K2 Sr1 4.153(10) 2_445

loop_
_geom_torsion_atom_site_label_1
_geom_torsion_atom_site_label_2
_geom_torsion_atom_site_label_3
_geom_torsion_atom_site_label_4
_geom_torsion
_geom_torsion_site_symmetry_1
_geom_torsion_site_symmetry_4
O10 Th2 Mo2 O15 141.7(12) 2 .
O16 Th2 Mo2 O15 73.3(12) 1_455 .
O19 Th2 Mo2 O15 -137.4(12) . .
O23 Th2 Mo2 O15 -73.1(16) 2_655 .
O7 Th2 Mo2 O15 1.7(11) . .
O21 Th2 Mo2 O15 -66.3(11) . .
O6 Th2 Mo2 O15 5.4(14) . .
O4 Th2 Mo2 O15 163.4(13) . .
Mo6 Th2 Mo2 O15 -0.3(10) . .
K2 Th2 Mo2 O15 -174.2(10) 2 .
Sr1 Th2 Mo2 O15 48.7(10) . .
O10 Th2 Mo2 O6 136.2(11) 2 .
O16 Th2 Mo2 O6 67.9(11) 1_455 .
O19 Th2 Mo2 O6 -142.8(11) . .
O23 Th2 Mo2 O6 -78.6(16) 2_655 .
O7 Th2 Mo2 O6 -3.7(10) . .
O21 Th2 Mo2 O6 -71.7(10) . .
O4 Th2 Mo2 O6 158.0(12) . .
Mo6 Th2 Mo2 O6 -5.7(9) . .
K2 Th2 Mo2 O6 -179.6(10) 2 .
Sr1 Th2 Mo2 O6 43.2(9) . .
O10 Th2 Mo2 O9 -111.7(8) 2 .
O16 Th2 Mo2 O9 179.9(8) 1_455 .
O19 Th2 Mo2 O9 -30.8(8) . .
O23 Th2 Mo2 O9 33.5(14) 2_655 .
O7 Th2 Mo2 O9 108.3(8) . .
O21 Th2 Mo2 O9 40.3(8) . .
O6 Th2 Mo2 O9 112.0(11) . .
O4 Th2 Mo2 O9 -90.0(9) . .
Mo6 Th2 Mo2 O9 106.3(6) . .
K2 Th2 Mo2 O9 -67.6(6) 2 .
Sr1 Th2 Mo2 O9 155.3(6) . .
O10 Th2 Mo2 O12 -23.5(8) 2 .
O16 Th2 Mo2 O12 -91.8(8) 1_455 .
O19 Th2 Mo2 O12 57.5(8) . .
O23 Th2 Mo2 O12 121.7(14) 2_655 .
O7 Th2 Mo2 O12 -163.4(7) . .
O21 Th2 Mo2 O12 128.5(7) . .
O6 Th2 Mo2 O12 -159.7(11) . .
O4 Th2 Mo2 O12 -1.7(9) . .
Mo6 Th2 Mo2 O12 -165.4(6) . .
K2 Th2 Mo2 O12 20.7(6) 2 .
Sr1 Th2 Mo2 O12 -116.5(6) . .
O10 Th2 Mo2 O3 49.5(7) 2 1_455
O16 Th2 Mo2 O3 -18.9(8) 1_455 1_455
O19 Th2 Mo2 O3 130.4(7) . 1_455
O23 Th2 Mo2 O3 -165.3(14) 2_655 1_455
O7 Th2 Mo2 O3 -90.5(7) . 1_455
O21 Th2 Mo2 O3 -158.5(7) . 1_455
O6 Th2 Mo2 O3 -86.8(11) . 1_455
O4 Th2 Mo2 O3 71.3(9) . 1_455
Mo6 Th2 Mo2 O3 -92.5(6) . 1_455
K2 Th2 Mo2 O3 93.7(6) 2 1_455
Sr1 Th2 Mo2 O3 -43.5(6) . 1_455
O10 Th2 Mo2 O4 -21.8(9) 2 .
O16 Th2 Mo2 O4 -90.1(9) 1_455 .
O19 Th2 Mo2 O4 59.2(9) . .
O23 Th2 Mo2 O4 123.4(15) 2_655 .
O7 Th2 Mo2 O4 -161.7(8) . .
O21 Th2 Mo2 O4 130.2(8) . .
O6 Th2 Mo2 O4 -158.0(12) . .
Mo6 Th2 Mo2 O4 -163.7(7) . .
K2 Th2 Mo2 O4 22.4(7) 2 .
Sr1 Th2 Mo2 O4 -114.8(7) . .
O10 Th2 Mo2 Mo1 24.8(5) 2 1_455
O16 Th2 Mo2 Mo1 -43.6(6) 1_455 1_455
O19 Th2 Mo2 Mo1 105.7(5) . 1_455
O23 Th2 Mo2 Mo1 170.0(13) 2_655 1_455
O7 Th2 Mo2 Mo1 -115.2(4) . 1_455
O21 Th2 Mo2 Mo1 176.8(4) . 1_455
O6 Th2 Mo2 Mo1 -111.5(9) . 1_455
O4 Th2 Mo2 Mo1 46.5(7) . 1_455
Mo6 Th2 Mo2 Mo1 -117.19(7) . 1_455
K2 Th2 Mo2 Mo1 68.94(13) 2 1_455
Sr1 Th2 Mo2 Mo1 -68.23(11) . 1_455
O10 Th2 Mo2 K1 -174.8(5) 2 .
O16 Th2 Mo2 K1 116.8(6) 1_455 .
O19 Th2 Mo2 K1 -93.8(5) . .
O23 Th2 Mo2 K1 -29.6(13) 2_655 .
O7 Th2 Mo2 K1 45.2(5) . .
O21 Th2 Mo2 K1 -22.8(5) . .
O6 Th2 Mo2 K1 48.9(10) . .
O4 Th2 Mo2 K1 -153.0(7) . .
Mo6 Th2 Mo2 K1 43.23(15) . .
K2 Th2 Mo2 K1 -130.64(18) 2 .
Sr1 Th2 Mo2 K1 92.18(17) . .
O10 Th2 Mo2 Sr1 93.0(5) 2 .
O16 Th2 Mo2 Sr1 24.6(6) 1_455 .
O19 Th2 Mo2 Sr1 174.0(5) . .
O23 Th2 Mo2 Sr1 -121.8(13) 2_655 .
O7 Th2 Mo2 Sr1 -47.0(4) . .
O21 Th2 Mo2 Sr1 -115.0(4) . .
O6 Th2 Mo2 Sr1 -43.2(9) . .
O4 Th2 Mo2 Sr1 114.8(7) . .
Mo6 Th2 Mo2 Sr1 -48.96(11) . .
K2 Th2 Mo2 Sr1 137.17(15) 2 .
O24 Th1 Mo4 O11 55.4(11) . .
O13 Th1 Mo4 O11 -167.2(12) . .
O9 Th1 Mo4 O11 127.1(11) . .
O15 Th1 Mo4 O11 109(2) 2_556 .
O1 Th1 Mo4 O11 -15.9(11) 2_566 .
O8 Th1 Mo4 O11 -15.8(13) . .
O5 Th1 Mo4 O11 -144.1(11) 2_656 .
O8 Th1 Mo4 O11 -72.3(11) 2_666 .
Mo4 Th1 Mo4 O11 -54.4(10) 2_666 .
K1 Th1 Mo4 O11 -115.9(10) 2_656 .
K1 Th1 Mo4 O11 10.6(10) 1_565 .
O24 Th1 Mo4 O19 -43.1(9) . .
O13 Th1 Mo4 O19 94.4(9) . .
O9 Th1 Mo4 O19 28.7(8) . .
O15 Th1 Mo4 O19 11(2) 2_556 .
O1 Th1 Mo4 O19 -114.3(8) 2_566 .
O8 Th1 Mo4 O19 -114.3(11) . .
O5 Th1 Mo4 O19 117.5(8) 2_656 .
O8 Th1 Mo4 O19 -170.8(8) 2_666 .
Mo4 Th1 Mo4 O19 -152.8(7) 2_666 .
K1 Th1 Mo4 O19 145.6(7) 2_656 .
K1 Th1 Mo4 O19 -87.8(7) 1_565 .
O24 Th1 Mo4 O8 71.2(10) . .
O13 Th1 Mo4 O8 -151.3(11) . .
O9 Th1 Mo4 O8 143.0(10) . .
O15 Th1 Mo4 O8 125(2) 2_556 .
O1 Th1 Mo4 O8 -0.1(10) 2_566 .
O5 Th1 Mo4 O8 -128.2(10) 2_656 .
O8 Th1 Mo4 O8 -56.5(12) 2_666 .
Mo4 Th1 Mo4 O8 -38.6(9) 2_666 .
K1 Th1 Mo4 O8 -100.1(9) 2_656 .
K1 Th1 Mo4 O8 26.5(9) 1_565 .
O24 Th1 Mo4 O2 -137.4(8) . .
O13 Th1 Mo4 O2 0.1(10) . .
O9 Th1 Mo4 O2 -65.6(8) . .
O15 Th1 Mo4 O2 -84(2) 2_556 .
O1 Th1 Mo4 O2 151.3(8) 2_566 .
O8 Th1 Mo4 O2 151.4(11) . .
O5 Th1 Mo4 O2 23.1(8) 2_656 .
O8 Th1 Mo4 O2 94.9(8) 2_666 .
Mo4 Th1 Mo4 O2 112.8(7) 2_666 .
K1 Th1 Mo4 O2 51.3(7) 2_656 .
K1 Th1 Mo4 O2 177.9(7) 1_565 .
O24 Th1 Mo4 O1 150.7(8) . 1_655
O13 Th1 Mo4 O1 -71.8(9) . 1_655
O9 Th1 Mo4 O1 -137.5(7) . 1_655
O15 Th1 Mo4 O1 -155.6(19) 2_556 1_655
O1 Th1 Mo4 O1 79.5(9) 2_566 1_655
O8 Th1 Mo4 O1 79.5(10) . 1_655
O5 Th1 Mo4 O1 -48.7(7) 2_656 1_655
O8 Th1 Mo4 O1 23.0(7) 2_666 1_655
Mo4 Th1 Mo4 O1 41.0(6) 2_666 1_655
K1 Th1 Mo4 O1 -20.6(6) 2_656 1_655
K1 Th1 Mo4 O1 106.0(6) 1_565 1_655
O24 Th1 Mo4 O13 -137.4(9) . .
O9 Th1 Mo4 O13 -65.7(8) . .
O15 Th1 Mo4 O13 -84(2) 2_556 .
O1 Th1 Mo4 O13 151.3(9) 2_566 .
O8 Th1 Mo4 O13 151.3(11) . .
O5 Th1 Mo4 O13 23.1(8) 2_656 .
O8 Th1 Mo4 O13 94.8(8) 2_666 .
Mo4 Th1 Mo4 O13 112.8(7) 2_666 .
K1 Th1 Mo4 O13 51.2(7) 2_656 .
K1 Th1 Mo4 O13 177.8(7) 1_565 .
O24 Th1 Mo4 Mo3 178.6(5) . 1_655
O13 Th1 Mo4 Mo3 -44.0(7) . 1_655
O9 Th1 Mo4 Mo3 -109.7(5) . 1_655
O15 Th1 Mo4 Mo3 -127.8(19) 2_556 1_655
O1 Th1 Mo4 Mo3 107.3(5) 2_566 1_655
O8 Th1 Mo4 Mo3 107.4(9) . 1_655
O5 Th1 Mo4 Mo3 -20.9(5) 2_656 1_655
O8 Th1 Mo4 Mo3 50.9(5) 2_666 1_655
Mo4 Th1 Mo4 Mo3 68.80(5) 2_666 1_655
K1 Th1 Mo4 Mo3 7.25(13) 2_656 1_655
K1 Th1 Mo4 Mo3 133.82(13) 1_565 1_655
O24 Th1 Mo4 Th1 109.8(5) . 2_666
O13 Th1 Mo4 Th1 -112.8(7) . 2_666
O9 Th1 Mo4 Th1 -178.5(5) . 2_666
O15 Th1 Mo4 Th1 163.4(19) 2_556 2_666
O1 Th1 Mo4 Th1 38.5(5) 2_566 2_666
O8 Th1 Mo4 Th1 38.6(9) . 2_666
O5 Th1 Mo4 Th1 -89.7(5) 2_656 2_666
O8 Th1 Mo4 Th1 -17.9(5) 2_666 2_666
Mo4 Th1 Mo4 Th1 0.000(2) 2_666 2_666
K1 Th1 Mo4 Th1 -61.54(12) 2_656 2_666
K1 Th1 Mo4 Th1 65.02(12) 1_565 2_666
O24 Th1 Mo4 K2 1.4(5) . 2
O13 Th1 Mo4 K2 138.9(7) . 2
O9 Th1 Mo4 K2 73.2(5) . 2
O15 Th1 Mo4 K2 55.1(19) 2_556 2
O1 Th1 Mo4 K2 -69.8(5) 2_566 2
O8 Th1 Mo4 K2 -69.8(9) . 2
O5 Th1 Mo4 K2 162.0(5) 2_656 2
O8 Th1 Mo4 K2 -126.3(5) 2_666 2
Mo4 Th1 Mo4 K2 -108.33(15) 2_666 2
K1 Th1 Mo4 K2 -169.87(19) 2_656 2
K1 Th1 Mo4 K2 -43.31(19) 1_565 2
O22 Mo5 Mo6 O17 5.0(10) . .
O16 Mo5 Mo6 O17 -104.9(11) . .
O23 Mo5 Mo6 O17 112.5(10) . .
O20 Mo5 Mo6 O17 -99.1(13) . .
O14 Mo5 Mo6 O17 110.0(11) . .
O14 Mo5 Mo6 O17 179.2(8) 2_655 .
Sr1 Mo5 Mo6 O17 -75.3(7) 1_655 .
O22 Mo5 Mo6 O10 -96.3(11) . .
O16 Mo5 Mo6 O10 153.8(11) . .
O23 Mo5 Mo6 O10 11.1(10) . .
O20 Mo5 Mo6 O10 159.5(13) . .
O14 Mo5 Mo6 O10 8.7(12) . .
O14 Mo5 Mo6 O10 77.8(9) 2_655 .
Sr1 Mo5 Mo6 O10 -176.7(7) 1_655 .
O22 Mo5 Mo6 O7 110.1(11) . .
O16 Mo5 Mo6 O7 0.2(11) . .
O23 Mo5 Mo6 O7 -142.4(10) . .
O20 Mo5 Mo6 O7 5.9(13) . .
O14 Mo5 Mo6 O7 -144.9(12) . .
O14 Mo5 Mo6 O7 -75.8(9) 2_655 .
Sr1 Mo5 Mo6 O7 29.8(7) 1_655 .
O22 Mo5 Mo6 O20 104.1(13) . .
O16 Mo5 Mo6 O20 -5.8(13) . .
O23 Mo5 Mo6 O20 -148.4(13) . .
O14 Mo5 Mo6 O20 -150.8(14) . .
O14 Mo5 Mo6 O20 -81.7(12) 2_655 .
Sr1 Mo5 Mo6 O20 23.8(11) 1_655 .
O22 Mo5 Mo6 O14 -105.0(12) . .
O16 Mo5 Mo6 O14 145.1(13) . .
O23 Mo5 Mo6 O14 2.5(12) . .
O20 Mo5 Mo6 O14 150.8(14) . .
O14 Mo5 Mo6 O14 69.2(12) 2_655 .
Sr1 Mo5 Mo6 O14 174.7(9) 1_655 .
O22 Mo5 Mo6 O23 -177.8(9) . 2_655
O16 Mo5 Mo6 O23 72.3(10) . 2_655
O23 Mo5 Mo6 O23 -70.3(10) . 2_655
O20 Mo5 Mo6 O23 78.0(12) . 2_655
O14 Mo5 Mo6 O23 -72.8(10) . 2_655
O14 Mo5 Mo6 O23 -3.7(7) 2_655 2_655
Sr1 Mo5 Mo6 O23 101.8(5) 1_655 2_655
O22 Mo5 Mo6 Th2 157.9(8) . .
O16 Mo5 Mo6 Th2 48.0(9) . .
O23 Mo5 Mo6 Th2 -94.6(7) . .
O20 Mo5 Mo6 Th2 53.7(11) . .
O14 Mo5 Mo6 Th2 -97.1(9) . .
O14 Mo5 Mo6 Th2 -27.9(5) 2_655 .
Sr1 Mo5 Mo6 Th2 77.57(10) 1_655 .
O22 Mo5 Mo6 K2 -29.2(8) . .
O16 Mo5 Mo6 K2 -139.1(9) . .
O23 Mo5 Mo6 K2 78.3(7) . .
O20 Mo5 Mo6 K2 -133.3(11) . .
O14 Mo5 Mo6 K2 75.8(9) . .
O14 Mo5 Mo6 K2 145.0(5) 2_655 .
Sr1 Mo5 Mo6 K2 -109.5(2) 1_655 .
O22 Mo5 Mo6 K2 76.6(8) . 2_545
O16 Mo5 Mo6 K2 -33.3(9) . 2_545
O23 Mo5 Mo6 K2 -175.9(7) . 2_545
O20 Mo5 Mo6 K2 -27.5(11) . 2_545
O14 Mo5 Mo6 K2 -178.4(9) . 2_545
O14 Mo5 Mo6 K2 -109.2(5) 2_655 2_545
Sr1 Mo5 Mo6 K2 -3.72(17) 1_655 2_545
O22 Mo5 Mo6 Sr1 -5.3(8) . 2_545
O16 Mo5 Mo6 Sr1 -115.2(9) . 2_545
O23 Mo5 Mo6 Sr1 102.1(7) . 2_545
O20 Mo5 Mo6 Sr1 -109.5(11) . 2_545
O14 Mo5 Mo6 Sr1 99.7(9) . 2_545
O14 Mo5 Mo6 Sr1 168.8(5) 2_655 2_545
Sr1 Mo5 Mo6 Sr1 -85.66(13) 1_655 2_545
O10 Th2 Mo6 O17 -123.3(11) 2 .
O16 Th2 Mo6 O17 -48.1(11) 1_455 .
O19 Th2 Mo6 O17 151.9(12) . .
O23 Th2 Mo6 O17 174.0(12) 2_655 .
O7 Th2 Mo6 O17 20.2(13) . .
O21 Th2 Mo6 O17 89.2(11) . .
O6 Th2 Mo6 O17 21.3(11) . .
O4 Th2 Mo6 O17 -31(2) . .
Mo2 Th2 Mo6 O17 24.1(10) . .
K2 Th2 Mo6 O17 -162.0(10) 2 .
Sr1 Th2 Mo6 O17 -13.6(10) . .
O10 Th2 Mo6 O10 -27.9(10) 2 .
O16 Th2 Mo6 O10 47.4(8) 1_455 .
O19 Th2 Mo6 O10 -112.6(8) . .
O23 Th2 Mo6 O10 -90.5(9) 2_655 .
O7 Th2 Mo6 O10 115.6(11) . .
O21 Th2 Mo6 O10 -175.3(8) . .
O6 Th2 Mo6 O10 116.8(8) . .
O4 Th2 Mo6 O10 64(2) . .
Mo2 Th2 Mo6 O10 119.6(6) . .
K2 Th2 Mo6 O10 -66.6(6) 2 .
Sr1 Th2 Mo6 O10 81.9(6) . .
O10 Th2 Mo6 O7 -143.5(10) 2 .
O16 Th2 Mo6 O7 -68.3(10) 1_455 .
O19 Th2 Mo6 O7 131.7(11) . .
O23 Th2 Mo6 O7 153.8(11) 2_655 .
O21 Th2 Mo6 O7 69.1(10) . .
O6 Th2 Mo6 O7 1.1(10) . .
O4 Th2 Mo6 O7 -51(2) . .
Mo2 Th2 Mo6 O7 4.0(9) . .
K2 Th2 Mo6 O7 177.8(9) 2 .
Sr1 Th2 Mo6 O7 -33.7(9) . .
O10 Th2 Mo6 O20 128.9(8) 2 .
O16 Th2 Mo6 O20 -155.8(9) 1_455 .
O19 Th2 Mo6 O20 44.2(9) . .
O23 Th2 Mo6 O20 66.3(10) 2_655 .
O7 Th2 Mo6 O20 -87.5(11) . .
O21 Th2 Mo6 O20 -18.5(8) . .
O6 Th2 Mo6 O20 -86.4(8) . .
O4 Th2 Mo6 O20 -139(2) . .
Mo2 Th2 Mo6 O20 -83.6(7) . .
K2 Th2 Mo6 O20 90.2(7) 2 .
Sr1 Th2 Mo6 O20 -121.3(7) . .
O10 Th2 Mo6 O14 56.0(8) 2 .
O16 Th2 Mo6 O14 131.2(9) 1_455 .
O19 Th2 Mo6 O14 -28.8(9) . .
O23 Th2 Mo6 O14 -6.7(9) 2_655 .
O7 Th2 Mo6 O14 -160.5(11) . .
O21 Th2 Mo6 O14 -91.5(8) . .
O6 Th2 Mo6 O14 -159.4(8) . .
O4 Th2 Mo6 O14 148(2) . .
Mo2 Th2 Mo6 O14 -156.5(7) . .
K2 Th2 Mo6 O14 17.3(7) 2 .
Sr1 Th2 Mo6 O14 165.7(7) . .
O10 Th2 Mo6 O23 62.7(8) 2 2_655
O16 Th2 Mo6 O23 137.9(9) 1_455 2_655
O19 Th2 Mo6 O23 -22.1(9) . 2_655
O7 Th2 Mo6 O23 -153.8(11) . 2_655
O21 Th2 Mo6 O23 -84.8(8) . 2_655
O6 Th2 Mo6 O23 -152.7(8) . 2_655
O4 Th2 Mo6 O23 155(2) . 2_655
Mo2 Th2 Mo6 O23 -149.9(7) . 2_655
K2 Th2 Mo6 O23 24.0(7) 2 2_655
Sr1 Th2 Mo6 O23 172.4(7) . 2_655
O10 Th2 Mo6 Mo5 99.8(5) 2 .
O16 Th2 Mo6 Mo5 175.0(6) 1_455 .
O19 Th2 Mo6 Mo5 15.0(6) . .
O23 Th2 Mo6 Mo5 37.1(7) 2_655 .
O7 Th2 Mo6 Mo5 -116.7(9) . .
O21 Th2 Mo6 Mo5 -47.7(4) . .
O6 Th2 Mo6 Mo5 -115.6(5) . .
O4 Th2 Mo6 Mo5 -168(2) . .
Mo2 Th2 Mo6 Mo5 -112.77(7) . .
K2 Th2 Mo6 Mo5 61.04(13) 2 .
Sr1 Th2 Mo6 Mo5 -150.47(9) . .
O10 Th2 Mo6 K2 -74.5(5) 2 .
O16 Th2 Mo6 K2 0.7(6) 1_455 .
O19 Th2 Mo6 K2 -159.3(6) . .
O23 Th2 Mo6 K2 -137.2(7) 2_655 .
O7 Th2 Mo6 K2 69.0(9) . .
O21 Th2 Mo6 K2 138.0(5) . .
O6 Th2 Mo6 K2 70.1(5) . .
O4 Th2 Mo6 K2 18(2) . .
Mo2 Th2 Mo6 K2 72.94(15) . .
K2 Th2 Mo6 K2 -113.25(15) 2 .
Sr1 Th2 Mo6 K2 35.23(16) . .
O10 Th2 Mo6 K2 -154.6(5) 2 2_545
O16 Th2 Mo6 K2 -79.4(6) 1_455 2_545
O19 Th2 Mo6 K2 120.6(6) . 2_545
O23 Th2 Mo6 K2 142.7(7) 2_655 2_545
O7 Th2 Mo6 K2 -11.1(9) . 2_545
O21 Th2 Mo6 K2 57.9(5) . 2_545
O6 Th2 Mo6 K2 -10.0(5) . 2_545
O4 Th2 Mo6 K2 -62(2) . 2_545
Mo2 Th2 Mo6 K2 -7.15(13) . 2_545
K2 Th2 Mo6 K2 166.7(2) 2 2_545
Sr1 Th2 Mo6 K2 -44.85(15) . 2_545
O10 Th2 Mo6 Sr1 -140.1(5) 2 2_545
O16 Th2 Mo6 Sr1 -64.9(6) 1_455 2_545
O19 Th2 Mo6 Sr1 135.1(6) . 2_545
O23 Th2 Mo6 Sr1 157.2(8) 2_655 2_545
O7 Th2 Mo6 Sr1 3.4(9) . 2_545
O21 Th2 Mo6 Sr1 72.4(5) . 2_545
O6 Th2 Mo6 Sr1 4.5(5) . 2_545
O4 Th2 Mo6 Sr1 -48(2) . 2_545
Mo2 Th2 Mo6 Sr1 7.3(3) . 2_545
K2 Th2 Mo6 Sr1 -178.9(3) 2 2_545
Sr1 Th2 Mo6 Sr1 -30.4(4) . 2_545
O18 Mo3 O1 Mo4 82.9(10) . 1_455
O24 Mo3 O1 Mo4 -171.4(10) . 1_455
O4 Mo3 O1 Mo4 -53(2) . 1_455
O2 Mo3 O1 Mo4 -14.1(9) 1_455 1_455
O12 Mo3 O1 Mo4 -89.2(9) . 1_455
K1 Mo3 O1 Mo4 142.5(8) 1_565 1_455
K1 Mo3 O1 Mo4 -120.3(10) 2_556 1_455
O18 Mo3 O1 Th1 -56(2) . 2_566
O24 Mo3 O1 Th1 50(2) . 2_566
O4 Mo3 O1 Th1 167.7(15) . 2_566
O2 Mo3 O1 Th1 -153(2) 1_455 2_566
O12 Mo3 O1 Th1 132(2) . 2_566
Mo4 Mo3 O1 Th1 -139(3) 1_455 2_566
K1 Mo3 O1 Th1 3.6(19) 1_565 2_566
K1 Mo3 O1 Th1 101(2) 2_556 2_566
O18 Mo3 O1 K1 -156.8(8) . 2_556
O24 Mo3 O1 K1 -51.1(9) . 2_556
O4 Mo3 O1 K1 67(2) . 2_556
O2 Mo3 O1 K1 106.2(8) 1_455 2_556
O12 Mo3 O1 K1 31.2(6) . 2_556
Mo4 Mo3 O1 K1 120.3(10) 1_455 2_556
K1 Mo3 O1 K1 -97.2(5) 1_565 2_556
O11 Mo4 O2 Mo3 76.1(11) . 1_655
O19 Mo4 O2 Mo3 177.9(10) . 1_655
O8 Mo4 O2 Mo3 -58.8(19) . 1_655
O1 Mo4 O2 Mo3 -14.1(9) 1_655 1_655
O13 Mo4 O2 Mo3 -95.1(9) . 1_655
Th1 Mo4 O2 Mo3 -10.2(11) 2_666 1_655
Th1 Mo4 O2 Mo3 -95.2(8) . 1_655
K2 Mo4 O2 Mo3 127.7(6) 2 1_655
O11 Mo4 O2 Mo1 -175.3(8) . .
O19 Mo4 O2 Mo1 -73.5(9) . .
O8 Mo4 O2 Mo1 49.8(18) . .
O1 Mo4 O2 Mo1 94.5(9) 1_655 .
O13 Mo4 O2 Mo1 13.5(6) . .
Mo3 Mo4 O2 Mo1 108.6(11) 1_655 .
Th1 Mo4 O2 Mo1 98.4(6) 2_666 .
Th1 Mo4 O2 Mo1 13.4(9) . .
K2 Mo4 O2 Mo1 -123.7(5) 2 .
O21 Mo1 O2 Mo4 81.0(9) . .
O5 Mo1 O2 Mo4 -84(4) . .
O3 Mo1 O2 Mo4 174.8(9) . .
O13 Mo1 O2 Mo4 -15.8(8) . .
O12 Mo1 O2 Mo4 -107.2(9) 1_655 .
Mo2 Mo1 O2 Mo4 -145.4(7) 1_655 .
K1 Mo1 O2 Mo4 -69.2(7) 2_656 .
K1 Mo1 O2 Mo4 40.0(15) . .
O21 Mo1 O2 Mo3 -171.4(10) . 1_655
O5 Mo1 O2 Mo3 24(5) . 1_655
O3 Mo1 O2 Mo3 -77.6(9) . 1_655
O13 Mo1 O2 Mo3 91.8(9) . 1_655
O12 Mo1 O2 Mo3 0.4(8) 1_655 1_655
Mo2 Mo1 O2 Mo3 -37.9(7) 1_655 1_655
K1 Mo1 O2 Mo3 38.3(7) 2_656 1_655
K1 Mo1 O2 Mo3 147.6(6) . 1_655
O21 Mo1 O3 Mo2 177.2(9) . 1_655
O5 Mo1 O3 Mo2 -75.3(10) . 1_655
O13 Mo1 O3 Mo2 71.3(19) . 1_655
O12 Mo1 O3 Mo2 20.2(8) 1_655 1_655
O2 Mo1 O3 Mo2 93.3(9) . 1_655
K1 Mo1 O3 Mo2 9.0(10) 2_656 1_655
K1 Mo1 O3 Mo2 -109.0(7) . 1_655
O21 Mo1 O3 Sr1 -51.6(18) . 1_655
O5 Mo1 O3 Sr1 55.9(18) . 1_655
O13 Mo1 O3 Sr1 -157.5(13) . 1_655
O12 Mo1 O3 Sr1 151.4(18) 1_655 1_655
O2 Mo1 O3 Sr1 -135.5(17) . 1_655
Mo2 Mo1 O3 Sr1 131(2) 1_655 1_655
K1 Mo1 O3 Sr1 140.2(14) 2_656 1_655
K1 Mo1 O3 Sr1 22.1(19) . 1_655
O18 Mo3 O4 Mo2 173.1(9) . .
O24 Mo3 O4 Mo2 67.8(11) . .
O1 Mo3 O4 Mo2 -50(2) . .
O2 Mo3 O4 Mo2 -87.5(9) 1_455 .
O12 Mo3 O4 Mo2 -12.6(7) . .
Mo4 Mo3 O4 Mo2 -87.2(8) 1_455 .
K1 Mo3 O4 Mo2 111.5(7) 1_565 .
K1 Mo3 O4 Mo2 4.2(9) 2_556 .
O18 Mo3 O4 Th2 23.3(19) . .
O24 Mo3 O4 Th2 -81.9(19) . .
O1 Mo3 O4 Th2 160.4(16) . .
O2 Mo3 O4 Th2 122.8(18) 1_455 .
O12 Mo3 O4 Th2 -162.3(19) . .
Mo4 Mo3 O4 Th2 123.1(15) 1_455 .
K1 Mo3 O4 Th2 -38(2) 1_565 .
K1 Mo3 O4 Th2 -145.5(15) 2_556 .
O15 Mo2 O4 Mo3 72(4) . .
O6 Mo2 O4 Mo3 -178.8(10) . .
O9 Mo2 O4 Mo3 -76.9(10) . .
O12 Mo2 O4 Mo3 14.0(8) . .
O3 Mo2 O4 Mo3 91.2(10) 1_455 .
Mo1 Mo2 O4 Mo3 55.9(7) 1_455 .
K1 Mo2 O4 Mo3 -122.9(7) . .
Th2 Mo2 O4 Mo3 -164.4(12) . .
Sr1 Mo2 O4 Mo3 134.6(7) . .
O15 Mo2 O4 Th2 -123(4) . .
O6 Mo2 O4 Th2 -14.3(8) . .
O9 Mo2 O4 Th2 87.6(8) . .
O12 Mo2 O4 Th2 178.4(8) . .
O3 Mo2 O4 Th2 -104.3(8) 1_455 .
Mo1 Mo2 O4 Th2 -139.7(5) 1_455 .
K1 Mo2 O4 Th2 41.5(10) . .
Sr1 Mo2 O4 Th2 -60.9(5) . .
O10 Th2 O4 Mo3 -47.8(18) 2 .
O16 Th2 O4 Mo3 -124.0(19) 1_455 .
O19 Th2 O4 Mo3 36.2(17) . .
O23 Th2 O4 Mo3 6(3) 2_655 .
O7 Th2 O4 Mo3 -179.4(14) . .
O21 Th2 O4 Mo3 100.5(18) . .
O6 Th2 O4 Mo3 162(2) . .
Mo6 Th2 O4 Mo3 -141.1(13) . .
Mo2 Th2 O4 Mo3 151(2) . .
K2 Th2 O4 Mo3 -7.4(16) 2 .
Sr1 Th2 O4 Mo3 -159.3(19) . .
O10 Th2 O4 Mo2 161.1(7) 2 .
O16 Th2 O4 Mo2 84.9(8) 1_455 .
O19 Th2 O4 Mo2 -114.9(8) . .
O23 Th2 O4 Mo2 -145.4(10) 2_655 .
O7 Th2 O4 Mo2 29.6(13) . .
O21 Th2 O4 Mo2 -50.6(8) . .
O6 Th2 O4 Mo2 11.3(6) . .
Mo6 Th2 O4 Mo2 68(2) . .
K2 Th2 O4 Mo2 -158.4(7) 2 .
Sr1 Th2 O4 Mo2 49.7(5) . .
O21 Mo1 O5 Th1 136.1(15) . 2_656
O3 Mo1 O5 Th1 39.6(17) . 2_656
O13 Mo1 O5 Th1 -125.0(15) . 2_656
O12 Mo1 O5 Th1 -37.4(16) 1_655 2_656
O2 Mo1 O5 Th1 -60(5) . 2_656
Mo2 Mo1 O5 Th1 1.5(15) 1_655 2_656
K1 Mo1 O5 Th1 -74.4(14) 2_656 2_656
K1 Mo1 O5 Th1 163(2) . 2_656
O21 Mo1 O5 K1 -26.5(13) . .
O3 Mo1 O5 K1 -123.0(10) . .
O13 Mo1 O5 K1 72.4(11) . .
O12 Mo1 O5 K1 160.0(10) 1_655 .
O2 Mo1 O5 K1 137(4) . .
Mo2 Mo1 O5 K1 -161.1(9) 1_655 .
K1 Mo1 O5 K1 123.0(10) 2_656 .
O15 Mo2 O6 Th2 -176.6(9) . .
O9 Mo2 O6 Th2 -70.8(10) . .
O12 Mo2 O6 Th2 44(2) . .
O3 Mo2 O6 Th2 93.1(9) 1_455 .
O4 Mo2 O6 Th2 15.2(8) . .
Mo1 Mo2 O6 Th2 94.0(8) 1_455 .
K1 Mo2 O6 Th2 -129.2(8) . .
Sr1 Mo2 O6 Th2 117.4(11) . .
O15 Mo2 O6 Sr1 66.0(9) . .
O9 Mo2 O6 Sr1 171.7(8) . .
O12 Mo2 O6 Sr1 -73(2) . .
O3 Mo2 O6 Sr1 -24.4(8) 1_455 .
O4 Mo2 O6 Sr1 -102.2(8) . .
Mo1 Mo2 O6 Sr1 -23.4(10) 1_455 .
K1 Mo2 O6 Sr1 113.4(7) . .
Th2 Mo2 O6 Sr1 -117.4(11) . .
O15 Mo2 O6 K1 -47.4(7) . .
O9 Mo2 O6 K1 58.3(7) . .
O12 Mo2 O6 K1 173.2(16) . .
O3 Mo2 O6 K1 -137.8(6) 1_455 .
O4 Mo2 O6 K1 144.4(6) . .
Mo1 Mo2 O6 K1 -136.8(4) 1_455 .
Th2 Mo2 O6 K1 129.2(8) . .
Sr1 Mo2 O6 K1 -113.4(7) . .
O10 Th2 O6 Mo2 -61.7(13) 2 .
O16 Th2 O6 Mo2 -105.9(11) 1_455 .
O19 Th2 O6 Mo2 40.3(11) . .
O23 Th2 O6 Mo2 146.3(9) 2_655 .
O7 Th2 O6 Mo2 176.5(10) . .
O21 Th2 O6 Mo2 101.4(10) . .
O4 Th2 O6 Mo2 -14.5(8) . .
Mo6 Th2 O6 Mo2 175.9(7) . .
K2 Th2 O6 Mo2 0.6(13) 2 .
Sr1 Th2 O6 Mo2 -113.9(12) . .
O10 Th2 O6 Sr1 52.1(12) 2 .
O16 Th2 O6 Sr1 7.9(8) 1_455 .
O19 Th2 O6 Sr1 154.1(7) . .
O23 Th2 O6 Sr1 -99.8(11) 2_655 .
O7 Th2 O6 Sr1 -69.7(7) . .
O21 Th2 O6 Sr1 -144.8(9) . .
O4 Th2 O6 Sr1 99.4(8) . .
Mo6 Th2 O6 Sr1 -70.2(7) . .
Mo2 Th2 O6 Sr1 113.9(12) . .
K2 Th2 O6 Sr1 114.5(6) 2 .
O10 Th2 O6 K1 -151.7(8) 2 .
O16 Th2 O6 K1 164.1(11) 1_455 .
O19 Th2 O6 K1 -49.7(11) . .
O23 Th2 O6 K1 56.3(14) 2_655 .
O7 Th2 O6 K1 86.5(10) . .
O21 Th2 O6 K1 11.4(9) . .
O4 Th2 O6 K1 -104.5(10) . .
Mo6 Th2 O6 K1 85.9(9) . .
Mo2 Th2 O6 K1 -90.0(12) . .
K2 Th2 O6 K1 -89.4(10) 2 .
Sr1 Th2 O6 K1 156.1(14) . .
O17 Mo6 O7 Th2 -166.5(9) . .
O10 Mo6 O7 Th2 -66.0(9) . .
O20 Mo6 O7 Th2 95.8(9) . .
O14 Mo6 O7 Th2 41(2) . .
O23 Mo6 O7 Th2 17.7(8) 2_655 .
Mo5 Mo6 O7 Th2 92.2(8) . .
K2 Mo6 O7 Th2 -117.7(7) . .
K2 Mo6 O7 Th2 160.5(15) 2_545 .
Sr1 Mo6 O7 Th2 -178.8(3) 2_545 .
O17 Mo6 O7 K2 33.0(12) . 2_545
O10 Mo6 O7 K2 133.5(10) . 2_545
O20 Mo6 O7 K2 -64.7(11) . 2_545
O14 Mo6 O7 K2 -119.8(17) . 2_545
O23 Mo6 O7 K2 -142.8(10) 2_655 2_545
Mo5 Mo6 O7 K2 -68.3(11) . 2_545
Th2 Mo6 O7 K2 -160.5(15) . 2_545
K2 Mo6 O7 K2 81.8(9) . 2_545
Sr1 Mo6 O7 K2 20.7(12) 2_545 2_545
O10 Th2 O7 Mo6 41.9(11) 2 .
O16 Th2 O7 Mo6 107.2(10) 1_455 .
O19 Th2 O7 Mo6 -67.7(13) . .
O23 Th2 O7 Mo6 -18.1(8) 2_655 .
O21 Th2 O7 Mo6 -105.0(9) . .
O6 Th2 O7 Mo6 -178.9(9) . .
O4 Th2 O7 Mo6 164.6(8) . .
Mo2 Th2 O7 Mo6 -177.2(6) . .
K2 Th2 O7 Mo6 -3.2(13) 2 .
Sr1 Th2 O7 Mo6 144.2(9) . .
O10 Th2 O7 K2 -157.0(8) 2 2_545
O16 Th2 O7 K2 -91.8(10) 1_455 2_545
O19 Th2 O7 K2 93.4(11) . 2_545
O23 Th2 O7 K2 143.0(10) 2_655 2_545
O21 Th2 O7 K2 56.1(8) . 2_545
O6 Th2 O7 K2 -17.8(8) . 2_545
O4 Th2 O7 K2 -34.3(14) . 2_545
Mo6 Th2 O7 K2 161.1(15) . 2_545
Mo2 Th2 O7 K2 -16.1(9) . 2_545
K2 Th2 O7 K2 157.9(5) 2 2_545
Sr1 Th2 O7 K2 -54.7(7) . 2_545
O11 Mo4 O8 Th1 169.4(9) . .
O19 Mo4 O8 Th1 67.7(10) . .
O2 Mo4 O8 Th1 -54.5(19) . .
O1 Mo4 O8 Th1 -97.5(9) 1_655 .
O13 Mo4 O8 Th1 -18.3(7) . .
Mo3 Mo4 O8 Th1 -93.1(7) 1_655 .
Th1 Mo4 O8 Th1 -123.1(11) 2_666 .
K2 Mo4 O8 Th1 119.7(7) 2 .
O11 Mo4 O8 Th1 -67.5(9) . 2_666
O19 Mo4 O8 Th1 -169.2(8) . 2_666
O2 Mo4 O8 Th1 68.6(18) . 2_666
O1 Mo4 O8 Th1 25.6(8) 1_655 2_666
O13 Mo4 O8 Th1 104.8(8) . 2_666
Mo3 Mo4 O8 Th1 30.0(9) 1_655 2_666
Th1 Mo4 O8 Th1 123.1(11) . 2_666
K2 Mo4 O8 Th1 -117.1(6) 2 2_666
O11 Mo4 O8 K1 44.0(13) . 1_565
O19 Mo4 O8 K1 -57.7(14) . 1_565
O2 Mo4 O8 K1 -179.9(12) . 1_565
O1 Mo4 O8 K1 137.1(12) 1_655 1_565
O13 Mo4 O8 K1 -143.7(13) . 1_565
Mo3 Mo4 O8 K1 141.5(9) 1_655 1_565
Th1 Mo4 O8 K1 111.5(14) 2_666 1_565
Th1 Mo4 O8 K1 -125.4(15) . 1_565
K2 Mo4 O8 K1 -5.7(11) 2 1_565
O24 Th1 O8 Mo4 -102.5(10) . .
O13 Th1 O8 Mo4 18.8(7) . .
O9 Th1 O8 Mo4 -41.3(11) . .
O15 Th1 O8 Mo4 -147.2(13) 2_556 .
O1 Th1 O8 Mo4 179.9(10) 2_566 .
O5 Th1 O8 Mo4 66.6(11) 2_656 .
O8 Th1 O8 Mo4 114.6(13) 2_666 .
Mo4 Th1 O8 Mo4 142.7(8) 2_666 .
K1 Th1 O8 Mo4 73.4(8) 2_656 .
K1 Th1 O8 Mo4 -141.7(12) 1_565 .
O24 Th1 O8 Th1 142.9(10) . 2_666
O13 Th1 O8 Th1 -95.8(9) . 2_666
O9 Th1 O8 Th1 -155.9(7) . 2_666
O15 Th1 O8 Th1 98.2(16) 2_556 2_666
O1 Th1 O8 Th1 65.4(8) 2_566 2_666
O5 Th1 O8 Th1 -48.0(11) 2_656 2_666
O8 Th1 O8 Th1 0.0 2_666 2_666
Mo4 Th1 O8 Th1 28.2(7) 2_666 2_666
Mo4 Th1 O8 Th1 -114.6(13) . 2_666
K1 Th1 O8 Th1 -41.2(7) 2_656 2_666
K1 Th1 O8 Th1 103.8(10) 1_565 2_666
O24 Th1 O8 K1 39.1(7) . 1_565
O13 Th1 O8 K1 160.4(8) . 1_565
O9 Th1 O8 K1 100.4(7) . 1_565
O15 Th1 O8 K1 -5.6(19) 2_556 1_565
O1 Th1 O8 K1 -38.4(7) 2_566 1_565
O5 Th1 O8 K1 -151.8(6) 2_656 1_565
O8 Th1 O8 K1 -103.8(10) 2_666 1_565
Mo4 Th1 O8 K1 -75.6(5) 2_666 1_565
Mo4 Th1 O8 K1 141.7(12) . 1_565
K1 Th1 O8 K1 -145.0(5) 2_656 1_565
O15 Mo2 O9 Th1 -122(2) . .
O6 Mo2 O9 Th1 134(2) . .
O12 Mo2 O9 Th1 -22(2) . .
O3 Mo2 O9 Th1 13(4) 1_455 .
O4 Mo2 O9 Th1 52(2) . .
Mo1 Mo2 O9 Th1 -29(3) 1_455 .
K1 Mo2 O9 Th1 -161(2) . .
Th2 Mo2 O9 Th1 96(2) . .
Sr1 Mo2 O9 Th1 146.1(14) . .
O15 Mo2 O9 K1 39.0(8) . .
O6 Mo2 O9 K1 -64.7(8) . .
O12 Mo2 O9 K1 138.9(7) . .
O3 Mo2 O9 K1 174(2) 1_455 .
O4 Mo2 O9 K1 -147.5(6) . .
Mo1 Mo2 O9 K1 132.3(5) 1_455 .
Th2 Mo2 O9 K1 -103.2(4) . .
Sr1 Mo2 O9 K1 -52.9(13) . .
O24 Th1 O9 Mo2 -14(2) . .
O13 Th1 O9 Mo2 -130(2) . .
O15 Th1 O9 Mo2 80(2) 2_556 .
O1 Th1 O9 Mo2 30(3) 2_566 .
O8 Th1 O9 Mo2 -76(2) . .
O5 Th1 O9 Mo2 153(2) 2_656 .
O8 Th1 O9 Mo2 -156.5(17) 2_666 .
Mo4 Th1 O9 Mo2 90(3) 2_666 .
Mo4 Th1 O9 Mo2 -95(2) . .
K1 Th1 O9 Mo2 -168(2) 2_656 .
K1 Th1 O9 Mo2 -30(2) 1_565 .
O24 Th1 O9 K1 -171.1(11) . .
O13 Th1 O9 K1 72.4(9) . .
O15 Th1 O9 K1 -77.7(9) 2_556 .
O1 Th1 O9 K1 -127.7(10) 2_566 .
O8 Th1 O9 K1 126.6(8) . .
O5 Th1 O9 K1 -4.0(9) 2_656 .
O8 Th1 O9 K1 46(2) 2_666 .
Mo4 Th1 O9 K1 -68(2) 2_666 .
Mo4 Th1 O9 K1 107.3(8) . .
K1 Th1 O9 K1 34.7(10) 2_656 .
K1 Th1 O9 K1 172.3(6) 1_565 .
O17 Mo6 O10 Th2 -132(2) . 2
O7 Mo6 O10 Th2 126(2) . 2
O20 Mo6 O10 Th2 -2(4) . 2
O14 Mo6 O10 Th2 -29(2) . 2
O23 Mo6 O10 Th2 47(2) 2_655 2
Mo5 Mo6 O10 Th2 -34(2) . 2
Th2 Mo6 O10 Th2 90(2) . 2
K2 Mo6 O10 Th2 -151(3) . 2
K2 Mo6 O10 Th2 153.7(18) 2_545 2
Sr1 Mo6 O10 Th2 -107(2) 2_545 2
O17 Mo6 O10 K2 18.8(9) . .
O7 Mo6 O10 K2 -83.4(8) . .
O20 Mo6 O10 K2 149.4(19) . .
O14 Mo6 O10 K2 122.3(8) . .
O23 Mo6 O10 K2 -162.0(8) 2_655 .
Mo5 Mo6 O10 K2 116.9(5) . .
Th2 Mo6 O10 K2 -119.1(6) . .
K2 Mo6 O10 K2 -55.4(8) 2_545 .
Sr1 Mo6 O10 K2 43.8(6) 2_545 .
O19 Mo4 O11 Sr1 -108.9(15) . 1_665
O8 Mo4 O11 Sr1 148.1(15) . 1_665
O2 Mo4 O11 Sr1 -9.6(17) . 1_665
O1 Mo4 O11 Sr1 65.0(15) 1_655 1_665
O13 Mo4 O11 Sr1 87(6) . 1_665
Mo3 Mo4 O11 Sr1 29.0(14) 1_655 1_665
Th1 Mo4 O11 Sr1 106.0(14) 2_666 1_665
Th1 Mo4 O11 Sr1 158.5(8) . 1_665
K2 Mo4 O11 Sr1 -122.5(18) 2 1_665
O19 Mo4 O11 K2 13.6(10) . 2
O8 Mo4 O11 K2 -89.4(8) . 2
O2 Mo4 O11 K2 112.9(8) . 2
O1 Mo4 O11 K2 -172.5(8) 1_655 2
O13 Mo4 O11 K2 -150(5) . 2
Mo3 Mo4 O11 K2 151.5(6) 1_655 2
Th1 Mo4 O11 K2 -131.6(7) 2_666 2
Th1 Mo4 O11 K2 -79.0(10) . 2
O15 Mo2 O12 Mo1 -69.5(9) . 1_455
O6 Mo2 O12 Mo1 70(2) . 1_455
O9 Mo2 O12 Mo1 -172.8(9) . 1_455
O3 Mo2 O12 Mo1 18.4(8) 1_455 1_455
O4 Mo2 O12 Mo1 99.9(8) . 1_455
K1 Mo2 O12 Mo1 -118.9(6) . 1_455
Th2 Mo2 O12 Mo1 101.1(6) . 1_455
Sr1 Mo2 O12 Mo1 14.4(10) . 1_455
O15 Mo2 O12 Mo3 179.2(8) . .
O6 Mo2 O12 Mo3 -41(2) . .
O9 Mo2 O12 Mo3 75.9(9) . .
O3 Mo2 O12 Mo3 -92.9(9) 1_455 .
O4 Mo2 O12 Mo3 -11.4(7) . .
Mo1 Mo2 O12 Mo3 -111.3(10) 1_455 .
K1 Mo2 O12 Mo3 129.8(5) . .
Th2 Mo2 O12 Mo3 -10.2(8) . .
Sr1 Mo2 O12 Mo3 -96.9(6) . .
O15 Mo2 O12 K1 56.0(14) . 2_556
O6 Mo2 O12 K1 -164.5(15) . 2_556
O9 Mo2 O12 K1 -47.2(14) . 2_556
O3 Mo2 O12 K1 144.0(14) 1_455 2_556
O4 Mo2 O12 K1 -134.5(14) . 2_556
Mo1 Mo2 O12 K1 125.5(17) 1_455 2_556
K1 Mo2 O12 K1 6.7(17) . 2_556
Th2 Mo2 O12 K1 -133.3(11) . 2_556
Sr1 Mo2 O12 K1 139.9(10) . 2_556
O18 Mo3 O12 Mo2 45(5) . .
O24 Mo3 O12 Mo2 -86.4(10) . .
O4 Mo3 O12 Mo2 12.9(8) . .
O1 Mo3 O12 Mo2 177.7(9) . .
O2 Mo3 O12 Mo2 102.8(9) 1_455 .
Mo4 Mo3 O12 Mo2 137.8(6) 1_455 .
K1 Mo3 O12 Mo2 -104.9(6) 1_565 .
K1 Mo3 O12 Mo2 -143.8(11) 2_556 .
O18 Mo3 O12 Mo1 -57(5) . 1_455
O24 Mo3 O12 Mo1 171.2(11) . 1_455
O4 Mo3 O12 Mo1 -89.5(9) . 1_455
O1 Mo3 O12 Mo1 75.3(9) . 1_455
O2 Mo3 O12 Mo1 0.4(8) 1_455 1_455
Mo4 Mo3 O12 Mo1 35.4(7) 1_455 1_455
K1 Mo3 O12 Mo1 152.7(4) 1_565 1_455
K1 Mo3 O12 Mo1 113.8(11) 2_556 1_455
O18 Mo3 O12 K1 -171(5) . 2_556
O24 Mo3 O12 K1 57.4(9) . 2_556
O4 Mo3 O12 K1 156.8(9) . 2_556
O1 Mo3 O12 K1 -38.4(8) . 2_556
O2 Mo3 O12 K1 -113.3(9) 1_455 2_556
Mo4 Mo3 O12 K1 -78.4(6) 1_455 2_556
K1 Mo3 O12 K1 38.9(9) 1_565 2_556
O21 Mo1 O13 Mo4 -68.6(9) . .
O5 Mo1 O13 Mo4 -176.7(8) . .
O3 Mo1 O13 Mo4 37(2) . .
O12 Mo1 O13 Mo4 85.9(8) 1_655 .
O2 Mo1 O13 Mo4 14.1(7) . .
Mo2 Mo1 O13 Mo4 84.8(8) 1_655 .
K1 Mo1 O13 Mo4 114.8(9) 2_656 .
K1 Mo1 O13 Mo4 -142.9(6) . .
O21 Mo1 O13 Th1 80.0(17) . .
O5 Mo1 O13 Th1 -28.1(18) . .
O3 Mo1 O13 Th1 -174.7(14) . .
O12 Mo1 O13 Th1 -125.5(17) 1_655 .
O2 Mo1 O13 Th1 162.7(18) . .
Mo2 Mo1 O13 Th1 -126.6(14) 1_655 .
K1 Mo1 O13 Th1 -96.6(17) 2_656 .
K1 Mo1 O13 Th1 5.7(16) . .
O21 Mo1 O13 K1 176.6(7) . 2_656
O5 Mo1 O13 K1 68.5(8) . 2_656
O3 Mo1 O13 K1 -78.1(17) . 2_656
O12 Mo1 O13 K1 -29.0(7) 1_655 2_656
O2 Mo1 O13 K1 -100.8(7) . 2_656
Mo2 Mo1 O13 K1 -30.0(8) 1_655 2_656
K1 Mo1 O13 K1 102.2(4) . 2_656
O11 Mo4 O13 Mo1 -116(6) . .
O19 Mo4 O13 Mo1 80.0(10) . .
O8 Mo4 O13 Mo1 -178.2(9) . .
O2 Mo4 O13 Mo1 -16.9(8) . .
O1 Mo4 O13 Mo1 -93.2(9) 1_655 .
Mo3 Mo4 O13 Mo1 -57.0(6) 1_655 .
Th1 Mo4 O13 Mo1 -134.3(6) 2_666 .
Th1 Mo4 O13 Mo1 163.1(12) . .
K2 Mo4 O13 Mo1 98.3(8) 2 .
O11 Mo4 O13 Th1 81(6) . .
O19 Mo4 O13 Th1 -83.1(8) . .
O8 Mo4 O13 Th1 18.7(7) . .
O2 Mo4 O13 Th1 -180.0(9) . .
O1 Mo4 O13 Th1 103.7(8) 1_655 .
Mo3 Mo4 O13 Th1 139.9(6) 1_655 .
Th1 Mo4 O13 Th1 62.6(5) 2_666 .
K2 Mo4 O13 Th1 -64.8(9) 2 .
O11 Mo4 O13 K1 -13(6) . 2_656
O19 Mo4 O13 K1 -177.3(9) . 2_656
O8 Mo4 O13 K1 -75.5(8) . 2_656
O2 Mo4 O13 K1 85.8(8) . 2_656
O1 Mo4 O13 K1 9.5(7) 1_655 2_656
Mo3 Mo4 O13 K1 45.6(5) 1_655 2_656
Th1 Mo4 O13 K1 -31.7(6) 2_666 2_656
Th1 Mo4 O13 K1 -94.2(8) . 2_656
K2 Mo4 O13 K1 -159.0(3) 2 2_656
O24 Th1 O13 Mo1 -103.7(17) . .
O9 Th1 O13 Mo1 -39.0(16) . .
O15 Th1 O13 Mo1 7(2) 2_556 .
O1 Th1 O13 Mo1 163.8(13) 2_566 .
O8 Th1 O13 Mo1 -164.4(19) . .
O5 Th1 O13 Mo1 53.0(16) 2_656 .
O8 Th1 O13 Mo1 131.4(17) 2_666 .
Mo4 Th1 O13 Mo1 129.3(15) 2_666 .
Mo4 Th1 O13 Mo1 -149(2) . .
K1 Th1 O13 Mo1 98.4(17) 2_656 .
K1 Th1 O13 Mo1 -151.1(15) 1_565 .
O24 Th1 O13 Mo4 45.4(9) . .
O9 Th1 O13 Mo4 110.1(8) . .
O15 Th1 O13 Mo4 156.1(8) 2_556 .
O1 Th1 O13 Mo4 -47.2(13) 2_566 .
O8 Th1 O13 Mo4 -15.3(6) . .
O5 Th1 O13 Mo4 -157.9(8) 2_656 .
O8 Th1 O13 Mo4 -79.5(7) 2_666 .
Mo4 Th1 O13 Mo4 -81.7(6) 2_666 .
K1 Th1 O13 Mo4 -112.5(7) 2_656 .
K1 Th1 O13 Mo4 -2.1(7) 1_565 .
O24 Th1 O13 K1 157.9(6) . 2_656
O9 Th1 O13 K1 -137.4(6) . 2_656
O15 Th1 O13 K1 -91.4(9) 2_556 2_656
O1 Th1 O13 K1 65.3(11) 2_566 2_656
O8 Th1 O13 K1 97.2(6) . 2_656
O5 Th1 O13 K1 -45.4(5) 2_656 2_656
O8 Th1 O13 K1 33.0(6) 2_666 2_656
Mo4 Th1 O13 K1 30.9(6) 2_666 2_656
Mo4 Th1 O13 K1 112.5(7) . 2_656
K1 Th1 O13 K1 110.4(3) 1_565 2_656
O22 Mo5 O14 Mo6 79.9(11) . .
O16 Mo5 O14 Mo6 -69(2) . .
O23 Mo5 O14 Mo6 -178.1(9) . .
O20 Mo5 O14 Mo6 -18.0(8) . .
O14 Mo5 O14 Mo6 -102.5(11) 2_655 .
Sr1 Mo5 O14 Mo6 -6.2(11) 1_655 .
O22 Mo5 O14 Mo5 -177.6(10) . 2_655
O16 Mo5 O14 Mo5 34(2) . 2_655
O23 Mo5 O14 Mo5 -75.6(9) . 2_655
O20 Mo5 O14 Mo5 84.5(10) . 2_655
O14 Mo5 O14 Mo5 -0.002(1) 2_655 2_655
Mo6 Mo5 O14 Mo5 102.5(11) . 2_655
Sr1 Mo5 O14 Mo5 96.3(8) 1_655 2_655
O17 Mo6 O14 Mo5 -75.1(10) . .
O10 Mo6 O14 Mo5 -172.9(9) . .
O7 Mo6 O14 Mo5 77(2) . .
O20 Mo6 O14 Mo5 17.9(8) . .
O23 Mo6 O14 Mo5 100.7(9) 2_655 .
Th2 Mo6 O14 Mo5 105.4(7) . .
K2 Mo6 O14 Mo5 -126.3(6) . .
K2 Mo6 O14 Mo5 3.0(17) 2_545 .
Sr1 Mo6 O14 Mo5 -69.6(7) 2_545 .
O17 Mo6 O14 Mo5 174.7(8) . 2_655
O10 Mo6 O14 Mo5 76.9(8) . 2_655
O7 Mo6 O14 Mo5 -33(2) . 2_655
O20 Mo6 O14 Mo5 -92.2(9) . 2_655
O23 Mo6 O14 Mo5 -9.5(7) 2_655 2_655
Mo5 Mo6 O14 Mo5 -110.2(10) . 2_655
Th2 Mo6 O14 Mo5 -4.8(9) . 2_655
K2 Mo6 O14 Mo5 123.5(5) . 2_655
K2 Mo6 O14 Mo5 -107.2(10) 2_545 2_655
Sr1 Mo6 O14 Mo5 -179.7(7) 2_545 2_655
O6 Mo2 O15 Th1 -151.2(19) . 2_556
O9 Mo2 O15 Th1 104.2(19) . 2_556
O12 Mo2 O15 Th1 12(2) . 2_556
O3 Mo2 O15 Th1 -62.6(19) 1_455 2_556
O4 Mo2 O15 Th1 -44(5) . 2_556
Mo1 Mo2 O15 Th1 -27.6(18) 1_455 2_556
K1 Mo2 O15 Th1 149(2) . 2_556
Th2 Mo2 O15 Th1 -154.9(12) . 2_556
Sr1 Mo2 O15 Th1 -107.8(19) . 2_556
O6 Mo2 O15 K1 60.3(8) . .
O9 Mo2 O15 K1 -44.3(9) . .
O12 Mo2 O15 K1 -136.7(7) . .
O3 Mo2 O15 K1 148.9(8) 1_455 .
O4 Mo2 O15 K1 167(3) . .
Mo1 Mo2 O15 K1 -176.1(5) 1_455 .
Th2 Mo2 O15 K1 56.6(11) . .
Sr1 Mo2 O15 K1 103.7(5) . .
O22 Mo5 O16 Th2 117(2) . 1_655
O23 Mo5 O16 Th2 12(2) . 1_655
O20 Mo5 O16 Th2 -143(2) . 1_655
O14 Mo5 O16 Th2 -94(3) . 1_655
O14 Mo5 O16 Th2 -62(2) 2_655 1_655
Mo6 Mo5 O16 Th2 -139.7(17) . 1_655
Sr1 Mo5 O16 Th2 -180(3) 1_655 1_655
O22 Mo5 O16 Sr1 -62.7(11) . 1_655
O23 Mo5 O16 Sr1 -168.3(8) . 1_655
O20 Mo5 O16 Sr1 36.7(9) . 1_655
O14 Mo5 O16 Sr1 85.5(19) . 1_655
O14 Mo5 O16 Sr1 117.7(9) 2_655 1_655
Mo6 Mo5 O16 Sr1 40.3(10) . 1_655
O10 Mo6 O17 Sr1 102.3(16) . 2_545
O7 Mo6 O17 Sr1 -154.8(15) . 2_545
O20 Mo6 O17 Sr1 -60.2(17) . 2_545
O14 Mo6 O17 Sr1 13.0(17) . 2_545
O23 Mo6 O17 Sr1 -67(13) 2_655 2_545
Mo5 Mo6 O17 Sr1 -23.5(15) . 2_545
Th2 Mo6 O17 Sr1 -167.6(8) . 2_545
K2 Mo6 O17 Sr1 122.0(19) . 2_545
K2 Mo6 O17 Sr1 -136.5(16) 2_545 2_545
O10 Mo6 O17 K2 -19.6(10) . .
O7 Mo6 O17 K2 83.2(9) . .
O20 Mo6 O17 K2 177.8(8) . .
O14 Mo6 O17 K2 -109.0(8) . .
O23 Mo6 O17 K2 171(12) 2_655 .
Mo5 Mo6 O17 K2 -145.5(6) . .
Th2 Mo6 O17 K2 70.4(11) . .
K2 Mo6 O17 K2 101.5(7) 2_545 .
Sr1 Mo6 O17 K2 -122.0(19) 2_545 .
O24 Mo3 O18 Sr1 -143.2(13) . 1_565
O4 Mo3 O18 Sr1 117.9(13) . 1_565
O1 Mo3 O18 Sr1 -44.6(14) . 1_565
O2 Mo3 O18 Sr1 31.1(14) 1_455 1_565
O12 Mo3 O18 Sr1 86(5) . 1_565
Mo4 Mo3 O18 Sr1 -5.0(12) 1_455 1_565
K1 Mo3 O18 Sr1 -120.0(14) 1_565 1_565
K1 Mo3 O18 Sr1 -81.6(17) 2_556 1_565
O24 Mo3 O18 K2 61.5(17) . 2
O4 Mo3 O18 K2 -37.4(16) . 2
O1 Mo3 O18 K2 160.1(14) . 2
O2 Mo3 O18 K2 -124.2(14) 1_455 2
O12 Mo3 O18 K2 -69(5) . 2
Mo4 Mo3 O18 K2 -160.3(13) 1_455 2
K1 Mo3 O18 K2 84.7(14) 1_565 2
K1 Mo3 O18 K2 123.0(13) 2_556 2
O24 Mo3 O18 K1 -23.2(10) . 1_565
O4 Mo3 O18 K1 -122.1(7) . 1_565
O1 Mo3 O18 K1 75.3(8) . 1_565
O2 Mo3 O18 K1 151.1(7) 1_455 1_565
O12 Mo3 O18 K1 -154(5) . 1_565
Mo4 Mo3 O18 K1 115.0(4) 1_455 1_565
K1 Mo3 O18 K1 38.3(16) 2_556 1_565
O11 Mo4 O19 Th2 122(2) . .
O8 Mo4 O19 Th2 -138(2) . .
O2 Mo4 O19 Th2 15(2) . .
O1 Mo4 O19 Th2 -35(5) 1_655 .
O13 Mo4 O19 Th2 -61(2) . .
Mo3 Mo4 O19 Th2 17(3) 1_655 .
Th1 Mo4 O19 Th2 -151.7(13) 2_666 .
Th1 Mo4 O19 Th2 -100(2) . .
K2 Mo4 O19 Th2 135(2) 2 .
O11 Mo4 O19 K2 -13.1(10) . 2
O8 Mo4 O19 K2 87.3(8) . 2
O2 Mo4 O19 K2 -119.4(8) . 2
O1 Mo4 O19 K2 -169(3) 1_655 2
O13 Mo4 O19 K2 164.5(8) . 2
Mo3 Mo4 O19 K2 -117.5(7) 1_655 2
Th1 Mo4 O19 K2 73.6(13) 2_666 2
Th1 Mo4 O19 K2 124.8(6) . 2
O10 Th2 O19 Mo4 -136(2) 2 .
O16 Th2 O19 Mo4 175.6(17) 1_455 .
O23 Th2 O19 Mo4 -59(2) 2_655 .
O7 Th2 O19 Mo4 -14(3) . .
O21 Th2 O19 Mo4 24(2) . .
O6 Th2 O19 Mo4 86(2) . .
O4 Th2 O19 Mo4 136(2) . .
Mo6 Th2 O19 Mo4 -44(2) . .
Mo2 Th2 O19 Mo4 103(2) . .
K2 Th2 O19 Mo4 -134(3) 2 .
Sr1 Th2 O19 Mo4 111(2) . .
O10 Th2 O19 K2 -2.8(7) 2 2
O16 Th2 O19 K2 -50.7(17) 1_455 2
O23 Th2 O19 K2 75.0(7) 2_655 2
O7 Th2 O19 K2 119.9(9) . 2
O21 Th2 O19 K2 157.7(9) . 2
O6 Th2 O19 K2 -140.5(7) . 2
O4 Th2 O19 K2 -90.1(8) . 2
Mo6 Th2 O19 K2 89.2(7) . 2
Mo2 Th2 O19 K2 -122.9(6) . 2
Sr1 Th2 O19 K2 -115.0(7) . 2
O22 Mo5 O20 Mo6 -80.2(11) . .
O16 Mo5 O20 Mo6 175.1(11) . .
O23 Mo5 O20 Mo6 72(2) . .
O14 Mo5 O20 Mo6 18.9(9) . .
O14 Mo5 O20 Mo6 93.0(10) 2_655 .
Sr1 Mo5 O20 Mo6 -147.7(13) 1_655 .
O22 Mo5 O20 Sr1 67.5(10) . 1_655
O16 Mo5 O20 Sr1 -37.2(9) . 1_655
O23 Mo5 O20 Sr1 -140.5(17) . 1_655
O14 Mo5 O20 Sr1 166.6(10) . 1_655
O14 Mo5 O20 Sr1 -119.3(8) 2_655 1_655
Mo6 Mo5 O20 Sr1 147.7(13) . 1_655
O17 Mo6 O20 Mo5 83.8(11) . .
O10 Mo6 O20 Mo5 -47(3) . .
O7 Mo6 O20 Mo5 -175.5(10) . .
O14 Mo6 O20 Mo5 -18.3(9) . .
O23 Mo6 O20 Mo5 -96.6(10) 2_655 .
Th2 Mo6 O20 Mo5 -136.0(8) . .
K2 Mo6 O20 Mo5 86.8(14) . .
K2 Mo6 O20 Mo5 154.2(10) 2_545 .
Sr1 Mo6 O20 Mo5 62.3(8) 2_545 .
O17 Mo6 O20 Sr1 -40.7(18) . 1_655
O10 Mo6 O20 Sr1 -171.5(16) . 1_655
O7 Mo6 O20 Sr1 60.0(16) . 1_655
O14 Mo6 O20 Sr1 -142.8(18) . 1_655
O23 Mo6 O20 Sr1 138.9(17) 2_655 1_655
Mo5 Mo6 O20 Sr1 -125(2) . 1_655
Th2 Mo6 O20 Sr1 99.5(15) . 1_655
K2 Mo6 O20 Sr1 -38(2) . 1_655
K2 Mo6 O20 Sr1 29.7(14) 2_545 1_655
Sr1 Mo6 O20 Sr1 -62.2(15) 2_545 1_655
O5 Mo1 O21 Th2 131(2) . .
O3 Mo1 O21 Th2 -127(2) . .
O13 Mo1 O21 Th2 26(2) . .
O12 Mo1 O21 Th2 -65(3) 1_655 .
O2 Mo1 O21 Th2 -46(2) . .
Mo2 Mo1 O21 Th2 -124(2) 1_655 .
K1 Mo1 O21 Th2 32(3) 2_656 .
K1 Mo1 O21 Th2 115(2) . .
O10 Th2 O21 Mo1 42(3) 2 .
O16 Th2 O21 Mo1 -155(2) 1_455 .
O19 Th2 O21 Mo1 4(2) . .
O23 Th2 O21 Mo1 89(2) 2_655 .
O7 Th2 O21 Mo1 158(3) . .
O6 Th2 O21 Mo1 -116(2) . .
O4 Th2 O21 Mo1 -60(2) . .
Mo6 Th2 O21 Mo1 130(2) . .
Mo2 Th2 O21 Mo1 -88(2) . .
K2 Th2 O21 Mo1 20(2) 2 .
Sr1 Th2 O21 Mo1 -137(2) . .
O16 Mo5 O22 Sr1 134.9(16) . 2_545
O23 Mo5 O22 Sr1 -120.6(15) . 2_545
O20 Mo5 O22 Sr1 47.6(17) . 2_545
O14 Mo5 O22 Sr1 -28.9(17) . 2_545
O14 Mo5 O22 Sr1 -49(9) 2_655 2_545
Mo6 Mo5 O22 Sr1 10.4(15) . 2_545
Sr1 Mo5 O22 Sr1 92.0(15) 1_655 2_545
O16 Mo5 O22 K2 -64.0(15) . 1_655
O23 Mo5 O22 K2 40.5(14) . 1_655
O20 Mo5 O22 K2 -151.4(12) . 1_655
O14 Mo5 O22 K2 132.2(13) . 1_655
O14 Mo5 O22 K2 112(8) 2_655 1_655
Mo6 Mo5 O22 K2 171.5(12) . 1_655
Sr1 Mo5 O22 K2 -106.9(12) 1_655 1_655
O22 Mo5 O23 Mo6 -175.7(9) . 2_655
O16 Mo5 O23 Mo6 -67.4(11) . 2_655
O20 Mo5 O23 Mo6 32(2) . 2_655
O14 Mo5 O23 Mo6 82.8(9) . 2_655
O14 Mo5 O23 Mo6 10.9(8) 2_655 2_655
Mo6 Mo5 O23 Mo6 81.2(9) . 2_655
Sr1 Mo5 O23 Mo6 -84.2(13) 1_655 2_655
O22 Mo5 O23 Th2 -34(2) . 2_655
O16 Mo5 O23 Th2 74.4(19) . 2_655
O20 Mo5 O23 Th2 174.3(15) . 2_655
O14 Mo5 O23 Th2 -135.4(18) . 2_655
O14 Mo5 O23 Th2 152.7(19) 2_655 2_655
Mo6 Mo5 O23 Th2 -137.0(14) . 2_655
Sr1 Mo5 O23 Th2 58(2) 1_655 2_655
O18 Mo3 O24 Th1 -114(3) . .
O4 Mo3 O24 Th1 -15(3) . .
O1 Mo3 O24 Th1 143(2) . .
O2 Mo3 O24 Th1 80(4) 1_455 .
O12 Mo3 O24 Th1 58(2) . .
Mo4 Mo3 O24 Th1 135(2) 1_455 .
K1 Mo3 O24 Th1 -142(3) 1_565 .
K1 Mo3 O24 Th1 98(3) 2_556 .
O18 Mo3 O24 K1 28.2(12) . 1_565
O4 Mo3 O24 K1 127.1(9) . 1_565
O1 Mo3 O24 K1 -75.4(10) . 1_565
O2 Mo3 O24 K1 -138.1(18) 1_455 1_565
O12 Mo3 O24 K1 -159.9(9) . 1_565
Mo4 Mo3 O24 K1 -83.1(11) 1_455 1_565
K1 Mo3 O24 K1 -120.4(9) 2_556 1_565
O13 Th1 O24 Mo3 51(3) . .
O9 Th1 O24 Mo3 -16(2) . .
O15 Th1 O24 Mo3 -90(3) 2_556 .
O1 Th1 O24 Mo3 -167(3) 2_566 .
O8 Th1 O24 Mo3 107(3) . .
O5 Th1 O24 Mo3 -51(4) 2_656 .
O8 Th1 O24 Mo3 148(2) 2_666 .
Mo4 Th1 O24 Mo3 -179(2) 2_666 .
Mo4 Th1 O24 Mo3 77(3) . .
K1 Th1 O24 Mo3 97(3) 2_656 .
K1 Th1 O24 Mo3 143(3) 1_565 .
O13 Th1 O24 K1 -91.3(8) . 1_565
O9 Th1 O24 K1 -158.6(9) . 1_565
O15 Th1 O24 K1 127.3(8) 2_556 1_565
O1 Th1 O24 K1 50.1(7) 2_566 1_565
O8 Th1 O24 K1 -35.8(7) . 1_565
O5 Th1 O24 K1 166.7(14) 2_656 1_565
O8 Th1 O24 K1 5.5(11) 2_666 1_565
Mo4 Th1 O24 K1 38.6(8) 2_666 1_565
Mo4 Th1 O24 K1 -65.4(6) . 1_565
K1 Th1 O24 K1 -45.4(16) 2_656 1_565
Mo2 O6 Sr1 O17 -170.6(9) . 2_545
Th2 O6 Sr1 O17 70.9(8) . 2_545
K1 O6 Sr1 O17 -89.4(8) . 2_545
Mo2 O6 Sr1 O11 -35.7(11) . 1_445
Th2 O6 Sr1 O11 -154.2(7) . 1_445
K1 O6 Sr1 O11 45.5(9) . 1_445
Mo2 O6 Sr1 O3 21.9(8) . 1_455
Th2 O6 Sr1 O3 -96.6(9) . 1_455
K1 O6 Sr1 O3 103.1(9) . 1_455
Mo2 O6 Sr1 O22 -116(4) . 2_545
Th2 O6 Sr1 O22 126(4) . 2_545
K1 O6 Sr1 O22 -35(4) . 2_545
Mo2 O6 Sr1 O20 77.5(10) . 1_455
Th2 O6 Sr1 O20 -41.0(9) . 1_455
K1 O6 Sr1 O20 158.7(7) . 1_455
Mo2 O6 Sr1 O16 111.2(10) . 1_455
Th2 O6 Sr1 O16 -7.3(7) . 1_455
K1 O6 Sr1 O16 -167.6(10) . 1_455
Mo2 O6 Sr1 O18 -102.6(10) . 1_545
Th2 O6 Sr1 O18 138.9(9) . 1_545
K1 O6 Sr1 O18 -21.4(7) . 1_545
Mo2 O6 Sr1 Mo5 107.2(8) . 1_455
Th2 O6 Sr1 Mo5 -11.3(7) . 1_455
K1 O6 Sr1 Mo5 -171.5(6) . 1_455
Th2 O6 Sr1 Mo2 -118.5(12) . .
K1 O6 Sr1 Mo2 81.2(9) . .
Mo2 O6 Sr1 Mo6 -160.7(6) . 2_545
Th2 O6 Sr1 Mo6 80.8(7) . 2_545
K1 O6 Sr1 Mo6 -79.4(7) . 2_545
Mo2 O6 Sr1 K2 -153.1(10) . 2_545
Th2 O6 Sr1 K2 88.4(7) . 2_545
K1 O6 Sr1 K2 -71.9(6) . 2_545
O15 Mo2 Sr1 O17 -102.9(9) . 2_545
O6 Mo2 Sr1 O17 11.2(11) . 2_545
O9 Mo2 Sr1 O17 -4.4(14) . 2_545
O12 Mo2 Sr1 O17 161.9(9) . 2_545
O3 Mo2 Sr1 O17 156.4(10) 1_455 2_545
O4 Mo2 Sr1 O17 88.2(8) . 2_545
Mo1 Mo2 Sr1 O17 171.7(6) 1_455 2_545
K1 Mo2 Sr1 O17 -50.6(6) . 2_545
Th2 Mo2 Sr1 O17 48.7(6) . 2_545
O15 Mo2 Sr1 O11 32.7(9) . 1_445
O6 Mo2 Sr1 O11 146.8(10) . 1_445
O9 Mo2 Sr1 O11 131.2(13) . 1_445
O12 Mo2 Sr1 O11 -62.6(8) . 1_445
O3 Mo2 Sr1 O11 -68.0(9) 1_455 1_445
O4 Mo2 Sr1 O11 -136.3(7) . 1_445
Mo1 Mo2 Sr1 O11 -52.8(5) 1_455 1_445
K1 Mo2 Sr1 O11 85.0(5) . 1_445
Th2 Mo2 Sr1 O11 -175.7(5) . 1_445
O15 Mo2 Sr1 O3 100.7(11) . 1_455
O6 Mo2 Sr1 O3 -145.2(12) . 1_455
O9 Mo2 Sr1 O3 -160.8(15) . 1_455
O12 Mo2 Sr1 O3 5.5(10) . 1_455
O4 Mo2 Sr1 O3 -68.3(10) . 1_455
Mo1 Mo2 Sr1 O3 15.3(8) 1_455 1_455
K1 Mo2 Sr1 O3 153.0(8) . 1_455
Th2 Mo2 Sr1 O3 -107.7(8) . 1_455
O15 Mo2 Sr1 O22 44.4(15) . 2_545
O6 Mo2 Sr1 O22 158.6(16) . 2_545
O9 Mo2 Sr1 O22 142.9(18) . 2_545
O12 Mo2 Sr1 O22 -50.8(15) . 2_545
O3 Mo2 Sr1 O22 -56.3(15) 1_455 2_545
O4 Mo2 Sr1 O22 -124.5(14) . 2_545
Mo1 Mo2 Sr1 O22 -41.0(13) 1_455 2_545
K1 Mo2 Sr1 O22 96.7(13) . 2_545
Th2 Mo2 Sr1 O22 -164.0(13) . 2_545
O15 Mo2 Sr1 O20 136.4(9) . 1_455
O6 Mo2 Sr1 O20 -109.5(10) . 1_455
O9 Mo2 Sr1 O20 -125.1(13) . 1_455
O12 Mo2 Sr1 O20 41.2(8) . 1_455
O3 Mo2 Sr1 O20 35.7(9) 1_455 1_455
O4 Mo2 Sr1 O20 -32.5(7) . 1_455
Mo1 Mo2 Sr1 O20 51.0(5) 1_455 1_455
K1 Mo2 Sr1 O20 -171.3(5) . 1_455
Th2 Mo2 Sr1 O20 -72.0(5) . 1_455
O15 Mo2 Sr1 O16 -173.2(9) . 1_455
O6 Mo2 Sr1 O16 -59.1(10) . 1_455
O9 Mo2 Sr1 O16 -74.7(13) . 1_455
O12 Mo2 Sr1 O16 91.6(8) . 1_455
O3 Mo2 Sr1 O16 86.1(9) 1_455 1_455
O4 Mo2 Sr1 O16 17.8(7) . 1_455
Mo1 Mo2 Sr1 O16 101.4(5) 1_455 1_455
K1 Mo2 Sr1 O16 -120.9(5) . 1_455
Th2 Mo2 Sr1 O16 -21.6(5) . 1_455
O15 Mo2 Sr1 O6 -114.1(11) . .
O9 Mo2 Sr1 O6 -15.6(15) . .
O12 Mo2 Sr1 O6 150.6(11) . .
O3 Mo2 Sr1 O6 145.2(12) 1_455 .
O4 Mo2 Sr1 O6 76.9(10) . .
Mo1 Mo2 Sr1 O6 160.4(9) 1_455 .
K1 Mo2 Sr1 O6 -61.8(9) . .
Th2 Mo2 Sr1 O6 37.5(9) . .
O15 Mo2 Sr1 O18 -45.3(9) . 1_545
O6 Mo2 Sr1 O18 68.8(10) . 1_545
O9 Mo2 Sr1 O18 53.2(13) . 1_545
O12 Mo2 Sr1 O18 -140.6(8) . 1_545
O3 Mo2 Sr1 O18 -146.0(9) 1_455 1_545
O4 Mo2 Sr1 O18 145.7(7) . 1_545
Mo1 Mo2 Sr1 O18 -130.8(5) 1_455 1_545
K1 Mo2 Sr1 O18 7.0(5) . 1_545
Th2 Mo2 Sr1 O18 106.2(5) . 1_545
O15 Mo2 Sr1 Mo5 170.0(7) . 1_455
O6 Mo2 Sr1 Mo5 -75.9(9) . 1_455
O9 Mo2 Sr1 Mo5 -91.5(12) . 1_455
O12 Mo2 Sr1 Mo5 74.7(7) . 1_455
O3 Mo2 Sr1 Mo5 69.3(8) 1_455 1_455
O4 Mo2 Sr1 Mo5 1.0(5) . 1_455
Mo1 Mo2 Sr1 Mo5 84.55(12) 1_455 1_455
K1 Mo2 Sr1 Mo5 -137.70(17) . 1_455
Th2 Mo2 Sr1 Mo5 -38.42(9) . 1_455
O15 Mo2 Sr1 Mo6 -87.6(7) . 2_545
O6 Mo2 Sr1 Mo6 26.6(9) . 2_545
O9 Mo2 Sr1 Mo6 10.9(13) . 2_545
O12 Mo2 Sr1 Mo6 177.2(7) . 2_545
O3 Mo2 Sr1 Mo6 171.7(8) 1_455 2_545
O4 Mo2 Sr1 Mo6 103.5(6) . 2_545
Mo1 Mo2 Sr1 Mo6 -173.0(2) 1_455 2_545
K1 Mo2 Sr1 Mo6 -35.3(3) . 2_545
Th2 Mo2 Sr1 Mo6 64.0(2) . 2_545
O15 Mo2 Sr1 K2 -91.6(7) . 2_545
O6 Mo2 Sr1 K2 22.5(9) . 2_545
O9 Mo2 Sr1 K2 6.9(12) . 2_545
O12 Mo2 Sr1 K2 173.2(7) . 2_545
O3 Mo2 Sr1 K2 167.7(8) 1_455 2_545
O4 Mo2 Sr1 K2 99.4(5) . 2_545
Mo1 Mo2 Sr1 K2 -177.04(15) 1_455 2_545
K1 Mo2 Sr1 K2 -39.3(2) . 2_545
Th2 Mo2 Sr1 K2 59.99(14) . 2_545
Mo2 O15 K1 O12 105.8(8) . 2_556
Th1 O15 K1 O12 -56.4(8) 2_556 2_556
Mo2 O15 K1 O8 -122.8(13) . 1_545
Th1 O15 K1 O8 75.0(16) 2_556 1_545
Mo2 O15 K1 O5 10.7(12) . .
Th1 O15 K1 O5 -151.5(7) 2_556 .
Mo2 O15 K1 O24 -149.1(8) . 1_545
Th1 O15 K1 O24 48.7(9) 2_556 1_545
Mo2 O15 K1 O9 28.1(6) . .
Th1 O15 K1 O9 -134.1(10) 2_556 .
Mo2 O15 K1 O1 155.1(7) . 2_556
Th1 O15 K1 O1 -7.1(10) 2_556 2_556
Mo2 O15 K1 O13 98.3(10) . 2_656
Th1 O15 K1 O13 -63.8(12) 2_556 2_656
Mo2 O15 K1 O18 -101.4(9) . 1_545
Th1 O15 K1 O18 96.4(9) 2_556 1_545
Mo2 O15 K1 O6 -35.2(6) . .
Th1 O15 K1 O6 162.7(11) 2_556 .
Th1 O15 K1 Mo2 -162.2(13) 2_556 .
Mo2 O15 K1 Mo3 -130.6(8) . 1_545
Th1 O15 K1 Mo3 67.2(7) 2_556 1_545
Mo1 O5 K1 O12 -109.2(11) . 2_556
Th1 O5 K1 O12 81.6(7) 2_656 2_556
Mo1 O5 K1 O8 135.6(12) . 1_545
Th1 O5 K1 O8 -33.5(6) 2_656 1_545
Mo1 O5 K1 O15 -22.5(15) . .
Th1 O5 K1 O15 168.4(7) 2_656 .
Mo1 O5 K1 O24 129.8(11) . 1_545
Th1 O5 K1 O24 -39.4(10) 2_656 1_545
Mo1 O5 K1 O9 -37.3(10) . .
Th1 O5 K1 O9 153.5(7) 2_656 .
Mo1 O5 K1 O1 -168.4(10) . 2_556
Th1 O5 K1 O1 22.5(7) 2_656 2_556
Mo1 O5 K1 O13 -149.2(13) . 2_656
Th1 O5 K1 O13 41.6(5) 2_656 2_656
Mo1 O5 K1 O18 62.7(13) . 1_545
Th1 O5 K1 O18 -106.5(7) 2_656 1_545
Mo1 O5 K1 O6 11.9(11) . .
Th1 O5 K1 O6 -157.3(6) 2_656 .
Mo1 O5 K1 Mo2 -16.9(11) . .
Th1 O5 K1 Mo2 174.0(4) 2_656 .
Mo1 O5 K1 Mo3 91.0(12) . 1_545
Th1 O5 K1 Mo3 -78.2(8) 2_656 1_545
Mo2 O9 K1 O12 -117.2(8) . 2_556
Th1 O9 K1 O12 52.3(9) . 2_556
Mo2 O9 K1 O8 126.7(11) . 1_545
Th1 O9 K1 O8 -63.8(15) . 1_545
Mo2 O9 K1 O15 -28.1(7) . .
Th1 O9 K1 O15 141.4(11) . .
Mo2 O9 K1 O5 138.8(8) . .
Th1 O9 K1 O5 -51.7(9) . .
Mo2 O9 K1 O24 -22.8(16) . 1_545
Th1 O9 K1 O24 146.7(11) . 1_545
Mo2 O9 K1 O1 -119.1(8) . 2_556
Th1 O9 K1 O1 50.3(12) . 2_556
Mo2 O9 K1 O13 -166.6(7) . 2_656
Th1 O9 K1 O13 2.9(10) . 2_656
Mo2 O9 K1 O18 18.6(8) . 1_545
Th1 O9 K1 O18 -171.9(8) . 1_545
Mo2 O9 K1 O6 37.5(6) . .
Th1 O9 K1 O6 -153.0(12) . .
Th1 O9 K1 Mo2 169.5(14) . .
Mo2 O9 K1 Mo3 -3.8(9) . 1_545
Th1 O9 K1 Mo3 165.7(6) . 1_545
Mo2 O6 K1 O12 -10.0(9) . 2_556
Th2 O6 K1 O12 96.1(11) . 2_556
Sr1 O6 K1 O12 -108.9(8) . 2_556
Mo2 O6 K1 O8 -178.3(7) . 1_545
Th2 O6 K1 O8 -72.2(11) . 1_545
Sr1 O6 K1 O8 82.8(9) . 1_545
Mo2 O6 K1 O15 36.1(7) . .
Th2 O6 K1 O15 142.2(12) . .
Sr1 O6 K1 O15 -62.8(8) . .
Mo2 O6 K1 O5 -112.0(7) . .
Th2 O6 K1 O5 -5.9(10) . .
Sr1 O6 K1 O5 149.1(8) . .
Mo2 O6 K1 O24 112.4(8) . 1_545
Th2 O6 K1 O24 -141.5(10) . 1_545
Sr1 O6 K1 O24 13.5(10) . 1_545
Mo2 O6 K1 O9 -38.6(6) . .
Th2 O6 K1 O9 67.5(10) . .
Sr1 O6 K1 O9 -137.5(10) . .
Mo2 O6 K1 O1 69(2) . 2_556
Th2 O6 K1 O1 174.9(15) . 2_556
Sr1 O6 K1 O1 -30(2) . 2_556
Mo2 O6 K1 O13 -82.9(11) . 2_656
Th2 O6 K1 O13 23.3(16) . 2_656
Sr1 O6 K1 O13 178.3(7) . 2_656
Mo2 O6 K1 O18 119.5(9) . 1_545
Th2 O6 K1 O18 -134.4(12) . 1_545
Sr1 O6 K1 O18 20.6(7) . 1_545
Th2 O6 K1 Mo2 106.1(12) . .
Sr1 O6 K1 Mo2 -98.9(9) . .
Mo2 O6 K1 Mo3 107.7(6) . 1_545
Th2 O6 K1 Mo3 -146.1(9) . 1_545
Sr1 O6 K1 Mo3 8.8(6) . 1_545
O15 Mo2 K1 O12 -71.8(9) . 2_556
O6 Mo2 K1 O12 171.4(8) . 2_556
O9 Mo2 K1 O12 59.1(8) . 2_556
O12 Mo2 K1 O12 -4.6(12) . 2_556
O3 Mo2 K1 O12 -118.2(9) 1_455 2_556
O4 Mo2 K1 O12 112.1(8) . 2_556
Mo1 Mo2 K1 O12 -66.1(5) 1_455 2_556
Th2 Mo2 K1 O12 140.2(4) . 2_556
Sr1 Mo2 K1 O12 -145.6(5) . 2_556
O15 Mo2 K1 O8 119.9(13) . 1_545
O6 Mo2 K1 O8 3.1(12) . 1_545
O9 Mo2 K1 O8 -109.2(13) . 1_545
O12 Mo2 K1 O8 -172.9(12) . 1_545
O3 Mo2 K1 O8 73.5(14) 1_455 1_545
O4 Mo2 K1 O8 -56.2(13) . 1_545
Mo1 Mo2 K1 O8 125.6(10) 1_455 1_545
Th2 Mo2 K1 O8 -28.1(11) . 1_545
Sr1 Mo2 K1 O8 46.1(11) . 1_545
O6 Mo2 K1 O15 -116.8(10) . .
O9 Mo2 K1 O15 131.0(11) . .
O12 Mo2 K1 O15 67.3(11) . .
O3 Mo2 K1 O15 -46.4(12) 1_455 .
O4 Mo2 K1 O15 -176.1(11) . .
Mo1 Mo2 K1 O15 5.7(8) 1_455 .
Th2 Mo2 K1 O15 -148.0(8) . .
Sr1 Mo2 K1 O15 -73.8(8) . .
O15 Mo2 K1 O5 -172.0(9) . .
O6 Mo2 K1 O5 71.2(8) . .
O9 Mo2 K1 O5 -41.0(8) . .
O12 Mo2 K1 O5 -104.8(9) . .
O3 Mo2 K1 O5 141.6(9) 1_455 .
O4 Mo2 K1 O5 11.9(9) . .
Mo1 Mo2 K1 O5 -166.3(4) 1_455 .
Th2 Mo2 K1 O5 40.0(4) . .
Sr1 Mo2 K1 O5 114.2(4) . .
O15 Mo2 K1 O24 35.7(10) . 1_545
O6 Mo2 K1 O24 -81.1(9) . 1_545
O9 Mo2 K1 O24 166.7(10) . 1_545
O12 Mo2 K1 O24 102.9(9) . 1_545
O3 Mo2 K1 O24 -10.7(10) 1_455 1_545
O4 Mo2 K1 O24 -140.4(9) . 1_545
Mo1 Mo2 K1 O24 41.4(7) 1_455 1_545
Th2 Mo2 K1 O24 -112.3(6) . 1_545
Sr1 Mo2 K1 O24 -38.1(6) . 1_545
O15 Mo2 K1 O9 -131.0(11) . .
O6 Mo2 K1 O9 112.2(10) . .
O12 Mo2 K1 O9 -63.7(10) . .
O3 Mo2 K1 O9 -177.3(11) 1_455 .
O4 Mo2 K1 O9 53.0(10) . .
Mo1 Mo2 K1 O9 -125.3(7) 1_455 .
Th2 Mo2 K1 O9 81.0(7) . .
Sr1 Mo2 K1 O9 155.3(7) . .
O15 Mo2 K1 O1 -37.0(10) . 2_556
O6 Mo2 K1 O1 -153.8(10) . 2_556
O9 Mo2 K1 O1 94.0(10) . 2_556
O12 Mo2 K1 O1 30.3(11) . 2_556
O3 Mo2 K1 O1 -83.4(11) 1_455 2_556
O4 Mo2 K1 O1 147.0(9) . 2_556
Mo1 Mo2 K1 O1 -31.3(8) 1_455 2_556
Th2 Mo2 K1 O1 175.0(7) . 2_556
Sr1 Mo2 K1 O1 -110.8(7) . 2_556
O15 Mo2 K1 O13 -113.1(10) . 2_656
O6 Mo2 K1 O13 130.1(9) . 2_656
O9 Mo2 K1 O13 17.9(9) . 2_656
O12 Mo2 K1 O13 -45.8(10) . 2_656
O3 Mo2 K1 O13 -159.5(9) 1_455 2_656
O4 Mo2 K1 O13 70.9(9) . 2_656
Mo1 Mo2 K1 O13 -107.4(6) 1_455 2_656
Th2 Mo2 K1 O13 98.9(6) . 2_656
Sr1 Mo2 K1 O13 173.1(6) . 2_656
O15 Mo2 K1 O18 67.6(9) . 1_545
O6 Mo2 K1 O18 -49.1(8) . 1_545
O9 Mo2 K1 O18 -161.4(8) . 1_545
O12 Mo2 K1 O18 134.9(9) . 1_545
O3 Mo2 K1 O18 21.3(9) 1_455 1_545
O4 Mo2 K1 O18 -108.4(8) . 1_545
Mo1 Mo2 K1 O18 73.4(5) 1_455 1_545
Th2 Mo2 K1 O18 -80.4(4) . 1_545
Sr1 Mo2 K1 O18 -6.1(4) . 1_545
O15 Mo2 K1 O6 116.8(10) . .
O9 Mo2 K1 O6 -112.2(10) . .
O12 Mo2 K1 O6 -176.0(10) . .
O3 Mo2 K1 O6 70.4(10) 1_455 .
O4 Mo2 K1 O6 -59.3(10) . .
Mo1 Mo2 K1 O6 122.5(7) 1_455 .
Th2 Mo2 K1 O6 -31.2(7) . .
Sr1 Mo2 K1 O6 43.0(7) . .
O15 Mo2 K1 Mo3 45.9(8) . 1_545
O6 Mo2 K1 Mo3 -70.9(7) . 1_545
O9 Mo2 K1 Mo3 176.9(7) . 1_545
O12 Mo2 K1 Mo3 113.2(7) . 1_545
O3 Mo2 K1 Mo3 -0.5(8) 1_455 1_545
O4 Mo2 K1 Mo3 -130.1(7) . 1_545
Mo1 Mo2 K1 Mo3 51.6(3) 1_455 1_545
Th2 Mo2 K1 Mo3 -102.11(13) . 1_545
Sr1 Mo2 K1 Mo3 -27.86(17) . 1_545
Mo6 O17 K2 O7 -132.4(10) . 2_545
Sr1 O17 K2 O7 82.4(7) 2_545 2_545
Mo6 O17 K2 O11 31(7) . 2
Sr1 O17 K2 O11 -115(6) 2_545 2
Mo6 O17 K2 O10 14.7(7) . .
Sr1 O17 K2 O10 -130.5(9) 2_545 .
Mo6 O17 K2 O19 45.5(11) . 2
Sr1 O17 K2 O19 -99.7(8) 2_545 2
Mo6 O17 K2 O22 -42.5(11) . 1_455
Sr1 O17 K2 O22 172.3(7) 2_545 1_455
Mo6 O17 K2 O18 101.4(10) . 2
Sr1 O17 K2 O18 -43.8(7) 2_545 2
Sr1 O17 K2 Mo6 -145.2(13) 2_545 .
Mo6 O17 K2 Mo4 51.9(14) . 2
Sr1 O17 K2 Mo4 -93.2(9) 2_545 2
Mo6 O17 K2 Mo6 -110.0(8) . 2_545
Sr1 O17 K2 Mo6 104.9(6) 2_545 2_545
Mo6 O17 K2 Sr1 145.2(13) . 2_545
Mo6 O17 K2 Sr1 -80.3(12) . 2_445
Sr1 O17 K2 Sr1 134.5(7) 2_545 2_445
Mo6 O10 K2 O7 25.7(11) . 2_545
Th2 O10 K2 O7 -167.9(7) 2 2_545
Mo6 O10 K2 O17 -13.7(7) . .
Th2 O10 K2 O17 152.7(10) 2 .
Mo6 O10 K2 O11 168.4(8) . 2
Th2 O10 K2 O11 -25.2(10) 2 2
Mo6 O10 K2 O19 -163.8(10) . 2
Th2 O10 K2 O19 2.6(7) 2 2
Mo6 O10 K2 O22 116.8(9) . 1_455
Th2 O10 K2 O22 -76.8(8) 2 1_455
Mo6 O10 K2 O18 -87.1(8) . 2
Th2 O10 K2 O18 79.2(8) 2 2
Th2 O10 K2 Mo6 166.4(13) 2 .
Mo6 O10 K2 Mo4 -173.6(7) . 2
Th2 O10 K2 Mo4 -7.2(7) 2 2
Mo6 O10 K2 Mo6 49.7(8) . 2_545
Th2 O10 K2 Mo6 -143.9(5) 2 2_545
Mo6 O10 K2 Sr1 -41.6(7) . 2_545
Th2 O10 K2 Sr1 124.8(7) 2 2_545
Mo6 O10 K2 Sr1 125.8(6) . 2_445
Th2 O10 K2 Sr1 -67.8(8) 2 2_445
O17 Mo6 K2 O7 46.2(10) . 2_545
O10 Mo6 K2 O7 -158.7(10) . 2_545
O7 Mo6 K2 O7 -55.9(9) . 2_545
O20 Mo6 K2 O7 42.3(13) . 2_545
O14 Mo6 K2 O7 134.5(8) . 2_545
O23 Mo6 K2 O7 -132.9(8) 2_655 2_545
Mo5 Mo6 K2 O7 94.1(5) . 2_545
Th2 Mo6 K2 O7 -92.3(5) . 2_545
K2 Mo6 K2 O7 -23.0(4) 2_545 2_545
Sr1 Mo6 K2 O7 69.4(5) 2_545 2_545
O10 Mo6 K2 O17 155.1(12) . .
O7 Mo6 K2 O17 -102.1(11) . .
O20 Mo6 K2 O17 -3.9(15) . .
O14 Mo6 K2 O17 88.3(11) . .
O23 Mo6 K2 O17 -179.1(12) 2_655 .
Mo5 Mo6 K2 O17 47.9(9) . .
Th2 Mo6 K2 O17 -138.5(9) . .
K2 Mo6 K2 O17 -69.2(9) 2_545 .
Sr1 Mo6 K2 O17 23.2(9) 2_545 .
O17 Mo6 K2 O11 -173.8(14) . 2
O10 Mo6 K2 O11 -18.7(12) . 2
O7 Mo6 K2 O11 84.1(11) . 2
O20 Mo6 K2 O11 -177.7(15) . 2
O14 Mo6 K2 O11 -85.5(12) . 2
O23 Mo6 K2 O11 7.1(13) 2_655 2
Mo5 Mo6 K2 O11 -125.9(10) . 2
Th2 Mo6 K2 O11 47.7(10) . 2
K2 Mo6 K2 O11 117.1(10) 2_545 2
Sr1 Mo6 K2 O11 -150.5(10) 2_545 2
O17 Mo6 K2 O10 -155.1(12) . .
O7 Mo6 K2 O10 102.8(10) . .
O20 Mo6 K2 O10 -159.0(14) . .
O14 Mo6 K2 O10 -66.8(10) . .
O23 Mo6 K2 O10 25.8(11) 2_655 .
Mo5 Mo6 K2 O10 -107.2(8) . .
Th2 Mo6 K2 O10 66.4(8) . .
K2 Mo6 K2 O10 135.7(8) 2_545 .
Sr1 Mo6 K2 O10 -131.9(8) 2_545 .
O17 Mo6 K2 O19 -140.2(11) . 2
O10 Mo6 K2 O19 14.9(9) . 2
O7 Mo6 K2 O19 117.7(7) . 2
O20 Mo6 K2 O19 -144.1(13) . 2
O14 Mo6 K2 O19 -51.8(8) . 2
O23 Mo6 K2 O19 40.7(9) 2_655 2
Mo5 Mo6 K2 O19 -92.3(5) . 2
Th2 Mo6 K2 O19 81.3(5) . 2
K2 Mo6 K2 O19 150.7(5) 2_545 2
Sr1 Mo6 K2 O19 -116.9(5) 2_545 2
O17 Mo6 K2 O22 142.7(11) . 1_455
O10 Mo6 K2 O22 -62.2(9) . 1_455
O7 Mo6 K2 O22 40.5(8) . 1_455
O20 Mo6 K2 O22 138.7(13) . 1_455
O14 Mo6 K2 O22 -129.0(8) . 1_455
O23 Mo6 K2 O22 -36.5(9) 2_655 1_455
Mo5 Mo6 K2 O22 -169.4(5) . 1_455
Th2 Mo6 K2 O22 4.2(5) . 1_455
K2 Mo6 K2 O22 73.5(5) 2_545 1_455
Sr1 Mo6 K2 O22 165.9(5) 2_545 1_455
O17 Mo6 K2 O18 -69.9(10) . 2
O10 Mo6 K2 O18 85.2(9) . 2
O7 Mo6 K2 O18 -172.1(8) . 2
O20 Mo6 K2 O18 -73.9(13) . 2
O14 Mo6 K2 O18 18.4(8) . 2
O23 Mo6 K2 O18 110.9(9) 2_655 2
Mo5 Mo6 K2 O18 -22.0(5) . 2
Th2 Mo6 K2 O18 151.6(5) . 2
K2 Mo6 K2 O18 -139.1(5) 2_545 2
Sr1 Mo6 K2 O18 -46.7(5) 2_545 2
O17 Mo6 K2 Mo4 -147.4(10) . 2
O10 Mo6 K2 Mo4 7.7(8) . 2
O7 Mo6 K2 Mo4 110.5(6) . 2
O20 Mo6 K2 Mo4 -151.3(12) . 2
O14 Mo6 K2 Mo4 -59.1(7) . 2
O23 Mo6 K2 Mo4 33.5(8) 2_655 2
Mo5 Mo6 K2 Mo4 -99.5(3) . 2
Th2 Mo6 K2 Mo4 74.1(3) . 2
K2 Mo6 K2 Mo4 143.5(4) 2_545 2
Sr1 Mo6 K2 Mo4 -124.1(3) 2_545 2
O17 Mo6 K2 Mo6 69.2(9) . 2_545
O10 Mo6 K2 Mo6 -135.7(8) . 2_545
O7 Mo6 K2 Mo6 -32.9(6) . 2_545
O20 Mo6 K2 Mo6 65.2(12) . 2_545
O14 Mo6 K2 Mo6 157.5(6) . 2_545
O23 Mo6 K2 Mo6 -110.0(7) 2_655 2_545
Mo5 Mo6 K2 Mo6 117.07(16) . 2_545
Th2 Mo6 K2 Mo6 -69.33(16) . 2_545
K2 Mo6 K2 Mo6 0.0 2_545 2_545
Sr1 Mo6 K2 Mo6 92.41(17) 2_545 2_545
O17 Mo6 K2 Sr1 -23.2(9) . 2_545
O10 Mo6 K2 Sr1 131.9(8) . 2_545
O7 Mo6 K2 Sr1 -125.4(6) . 2_545
O20 Mo6 K2 Sr1 -27.2(12) . 2_545
O14 Mo6 K2 Sr1 65.1(7) . 2_545
O23 Mo6 K2 Sr1 157.6(7) 2_655 2_545
Mo5 Mo6 K2 Sr1 24.7(2) . 2_545
Th2 Mo6 K2 Sr1 -161.75(10) . 2_545
K2 Mo6 K2 Sr1 -92.42(17) 2_545 2_545
O17 Mo6 K2 Sr1 130.1(10) . 2_445
O10 Mo6 K2 Sr1 -74.8(8) . 2_445
O7 Mo6 K2 Sr1 28.0(7) . 2_445
O20 Mo6 K2 Sr1 126.2(12) . 2_445
O14 Mo6 K2 Sr1 -141.6(7) . 2_445
O23 Mo6 K2 Sr1 -49.0(8) 2_655 2_445
Mo5 Mo6 K2 Sr1 178.0(2) . 2_445
Th2 Mo6 K2 Sr1 -8.4(3) . 2_445
K2 Mo6 K2 Sr1 60.9(3) 2_545 2_445
Sr1 Mo6 K2 Sr1 153.3(4) 2_545 2_445
